data_7106482
loop_
_publ_author_name
'Andrew McRobbie'
'Asad R. Sarwar'
'Steven Yeninas'
'Harriott Nowell'
'Michael L. Baker'
'David Allan'
'Marshall Luban'
'Christopher A. Muryn'
'Robin  G. Pritchard'
'Ruslan Prozorov'
'Grigore A. Timco'
'Floriana Tuna'
'George F. S. Whitehead'
'Richard E. P. Winpenny'

_publ_section_title
;
 Chromium Chains as Polydentate Fluoride Ligands for Lanthanides
;
_journal_name_full Chem.Commun.
_journal_page_first 6251
_journal_paper_doi 10.1039/c1cc11516b
_journal_volume 47
_journal_year 2011
_chemical_compound_source 'synthesis as described'
_chemical_formula_moiety 'C91 H175 Cr6 F8 N O36.50 Y2'
_chemical_formula_sum 'C91 H175 Cr6 F8 N O36.5 Y2'
_chemical_formula_weight 2509.15
_chemical_name_systematic
;
?
;
_space_group_IT_number 15
_symmetry_cell_setting monoclinic
_symmetry_Int_Tables_number 15
_symmetry_space_group_name_Hall '-C 2yc'
_symmetry_space_group_name_H-M 'C 1 2/c 1'
_atom_sites_solution_hydrogens geom
_atom_sites_solution_primary direct
_atom_sites_solution_secondary difmap
_audit_conform_dict_location ftp://ftp.iucr.org/pub/cif_core.dic
_audit_conform_dict_name cif_core.dic
_audit_conform_dict_version 2.4
_audit_creation_date 2011-03-13T23:43:14-00:00
_audit_creation_method 'WinGX routine CIF_UPDATE'
_cell_angle_alpha 90
_cell_angle_beta 116.349(2)
_cell_angle_gamma 90
_cell_formula_units_Z 8
_cell_length_a 46.4797(9)
_cell_length_b 19.2626(5)
_cell_length_c 34.6490(10)
_cell_measurement_reflns_used 16492
_cell_measurement_temperature 100(2)
_cell_measurement_theta_max 22.465
_cell_measurement_theta_min 1.018
_cell_measurement_wavelength 0.71073
_cell_volume 27799.0(13)
_computing_cell_refinement 'HKL Scalepack (Otwinowski & Minor 1997)'
_computing_data_collection 'Collect (Nonius BV, 1997-2000)'
_computing_data_reduction 'HKL Denzo and Scalepack (Otwinowski & Minor 1997)'
_computing_molecular_graphics 'Ortep-3 for Windows (Farrugia, 1997)'
_computing_publication_material 'WinGX publication routines (Farrugia, 1999)'
_computing_structure_refinement 'SHELXL-97 (Sheldrick, 2008)'
_computing_structure_solution 'SHELXD (Sheldrick, 2002)'
_diffrn_ambient_temperature 100(2)
_diffrn_detector 'CCD plate'
_diffrn_detector_area_resol_mean 9
_diffrn_measured_fraction_theta_full 0.993
_diffrn_measured_fraction_theta_max 0.993
_diffrn_measurement_device '95mm CCD camera on \k-goniostat'
_diffrn_measurement_device_type KappaCCD
_diffrn_measurement_method 'CCD rotation images, thick slices'
_diffrn_orient_matrix_type 'by Nonius Collect from scalepack cell'
_diffrn_orient_matrix_UB_11 0.11151E-1
_diffrn_orient_matrix_UB_12 -0.149265E-1
_diffrn_orient_matrix_UB_13 -0.175354E-1
_diffrn_orient_matrix_UB_21 -0.178584E-1
_diffrn_orient_matrix_UB_22 0.200751E-1
_diffrn_orient_matrix_UB_23 -0.263667E-1
_diffrn_orient_matrix_UB_31 0.115402E-1
_diffrn_orient_matrix_UB_32 0.454891E-1
_diffrn_orient_matrix_UB_33 0.58821E-2
_diffrn_radiation_monochromator graphite
_diffrn_radiation_probe x-ray
_diffrn_radiation_type MoK\a
_diffrn_radiation_wavelength 0.71073
_diffrn_reflns_av_R_equivalents 0.0879
_diffrn_reflns_av_unetI/netI 0.141
_diffrn_reflns_limit_h_max 44
_diffrn_reflns_limit_h_min -44
_diffrn_reflns_limit_k_max 17
_diffrn_reflns_limit_k_min -18
_diffrn_reflns_limit_l_max 33
_diffrn_reflns_limit_l_min -33
_diffrn_reflns_number 22592
_diffrn_reflns_reduction_process
;
Scaled and merged with Sortav
R.H. Blessing, (1987) Cryst. Rev. 1, 3-58
R.H. Blessing, (1989) J. Appl. Cryst. 22, 396-397
;
_diffrn_reflns_theta_full 20
_diffrn_reflns_theta_max 20
_diffrn_reflns_theta_min 2.93
_diffrn_source 'Enraf Nonius FR590'
_exptl_absorpt_coefficient_mu 1.348
_exptl_absorpt_correction_T_max 0.877
_exptl_absorpt_correction_T_min 0.7292
_exptl_absorpt_correction_type multi-scan
_exptl_absorpt_process_details
;
Blessing, R. H. (1995) Acta Cryst., A51, 33-38.
;
_exptl_crystal_colour green
_exptl_crystal_density_diffrn 1.198
_exptl_crystal_density_method 'not measured'
_exptl_crystal_description block
_exptl_crystal_F_000 10510
_exptl_crystal_size_max 0.25
_exptl_crystal_size_mid 0.25
_exptl_crystal_size_min 0.1
_refine_diff_density_max 0.845
_refine_diff_density_min -0.564
_refine_diff_density_rms 0.105
_refine_ls_extinction_method none
_refine_ls_goodness_of_fit_ref 1.246
_refine_ls_hydrogen_treatment constr
_refine_ls_matrix_type full
_refine_ls_number_parameters 1291
_refine_ls_number_reflns 12897
_refine_ls_number_restraints 1988
_refine_ls_restrained_S_all 1.272
_refine_ls_R_factor_all 0.1779
_refine_ls_R_factor_gt 0.1036
_refine_ls_shift/su_max 0.012
_refine_ls_shift/su_mean 0
_refine_ls_structure_factor_coef Fsqd
_refine_ls_weighting_details 'calc w=1/[\s^2^(Fo^2^)+(0.1000P)^2^+32.0000P] where P=(Fo^2^+2Fc^2^)/3'
_refine_ls_weighting_scheme calc
_refine_ls_wR_factor_gt 0.2413
_refine_ls_wR_factor_ref 0.2692
_reflns_number_gt 6149
_reflns_number_total 12897
_reflns_threshold_expression >2\s(I)
_cod_data_source_file c1cc11516b.txt
_cod_data_source_block cr6y2
_cod_original_cell_volume 27799.0(12)
_cod_original_sg_symbol_H-M 'C 2/c'
_cod_original_formula_sum 'C91 H175 Cr6 F8 N O36.50 Y2'
_cod_database_code 7106482

loop_
_symmetry_equiv_pos_as_xyz
'x, y, z'
'-x, y, -z+1/2'
'x+1/2, y+1/2, z'
'-x+1/2, y+1/2, -z+1/2'
'-x, -y, -z'
'x, -y, z-1/2'
'-x+1/2, -y+1/2, -z'
'x+1/2, -y+1/2, z-1/2'

loop_
_atom_site_label
_atom_site_type_symbol
_atom_site_fract_x
_atom_site_fract_y
_atom_site_fract_z
_atom_site_U_iso_or_equiv
_atom_site_adp_type
_atom_site_occupancy
_atom_site_symmetry_multiplicity
_atom_site_calc_flag
_atom_site_refinement_flags
_atom_site_disorder_assembly
_atom_site_disorder_group
C1 C 0.0445(4) 0.5806(10) 0.8442(5) 0.086(6) Uani 1 1 d DU . .
C2 C 0.0151(4) 0.5326(10) 0.8346(5) 0.115(7) Uani 1 1 d DU . .
C3 C 0.0180(4) 0.4649(9) 0.8165(5) 0.127(7) Uani 1 1 d DU . .
H3A H 0.0172 0.4721 0.7881 0.19 Uiso 1 1 calc R . .
H3B H 0.0003 0.4346 0.8139 0.19 Uiso 1 1 calc R . .
H3C H 0.0385 0.4432 0.8357 0.19 Uiso 1 1 calc R . .
C4 C -0.0137(4) 0.5728(10) 0.8040(6) 0.153(8) Uani 1 1 d DU . .
H4A H -0.015 0.6168 0.8173 0.229 Uiso 1 1 calc R . .
H4B H -0.0332 0.5456 0.7972 0.229 Uiso 1 1 calc R . .
H4C H -0.0117 0.5821 0.7775 0.229 Uiso 1 1 calc R . .
C5 C 0.0143(4) 0.5206(11) 0.8770(5) 0.169(10) Uani 1 1 d DU . .
H5A H 0.0122 0.5652 0.8891 0.253 Uiso 1 1 calc R . .
H5B H 0.0342 0.4978 0.897 0.253 Uiso 1 1 calc R . .
H5C H -0.004 0.4908 0.8726 0.253 Uiso 1 1 calc R . .
C6 C 0.1086(5) 0.6753(12) 0.8210(5) 0.094(7) Uani 1 1 d DU . .
C7 C 0.1169(4) 0.7014(10) 0.7845(5) 0.110(6) Uani 1 1 d DU . .
C8 C 0.1020(5) 0.6539(11) 0.7479(5) 0.181(11) Uani 1 1 d DU . .
H8A H 0.0786 0.6559 0.7367 0.272 Uiso 1 1 calc R . .
H8B H 0.1094 0.6064 0.7573 0.272 Uiso 1 1 calc R . .
H8C H 0.1081 0.6676 0.7252 0.272 Uiso 1 1 calc R . .
C9 C 0.1027(5) 0.7719(11) 0.7700(7) 0.205(12) Uani 1 1 d DU . .
H9A H 0.1132 0.8053 0.7935 0.307 Uiso 1 1 calc R . .
H9B H 0.0797 0.7705 0.7619 0.307 Uiso 1 1 calc R . .
H9C H 0.106 0.7862 0.7451 0.307 Uiso 1 1 calc R . .
C10 C 0.1516(4) 0.7068(13) 0.8002(5) 0.188(11) Uani 1 1 d DU . .
H10A H 0.1603 0.7399 0.8241 0.282 Uiso 1 1 calc R . .
H10B H 0.1564 0.7228 0.7769 0.282 Uiso 1 1 calc R . .
H10C H 0.1614 0.6612 0.8102 0.282 Uiso 1 1 calc R . .
C11 C 0.1786(4) 0.5127(12) 0.9247(5) 0.083(6) Uani 1 1 d DU . .
C12 C 0.2127(4) 0.5216(9) 0.9273(4) 0.090(5) Uani 1 1 d DU . .
C13 C 0.2328(4) 0.4618(11) 0.9481(8) 0.228(13) Uani 1 1 d DU . .
H13A H 0.2225 0.4195 0.9323 0.341 Uiso 1 1 calc R . .
H13B H 0.2356 0.4582 0.9778 0.341 Uiso 1 1 calc R . .
H13C H 0.2538 0.4675 0.9483 0.341 Uiso 1 1 calc R . .
C14 C 0.2077(4) 0.5303(12) 0.8821(5) 0.187(11) Uani 1 1 d DU . .
H14A H 0.1941 0.571 0.8694 0.281 Uiso 1 1 calc R . .
H14B H 0.1972 0.4888 0.8654 0.281 Uiso 1 1 calc R . .
H14C H 0.2284 0.5369 0.8817 0.281 Uiso 1 1 calc R . .
C15 C 0.2281(4) 0.5867(10) 0.9506(7) 0.163(9) Uani 1 1 d DU . .
H15A H 0.2148 0.6266 0.9356 0.244 Uiso 1 1 calc R . .
H15B H 0.2494 0.5917 0.9514 0.244 Uiso 1 1 calc R . .
H15C H 0.2304 0.5846 0.98 0.244 Uiso 1 1 calc R . .
C16 C 0.1152(4) 0.4227(11) 0.8471(5) 0.094(6) Uani 1 1 d DU . .
C17 C 0.1105(4) 0.3824(10) 0.8057(5) 0.115(7) Uani 1 1 d DU . .
C18 C 0.1353(4) 0.4030(11) 0.7919(5) 0.151(9) Uani 1 1 d DU . .
H18A H 0.1342 0.4532 0.7868 0.227 Uiso 1 1 calc R . .
H18B H 0.1315 0.3785 0.7652 0.227 Uiso 1 1 calc R . .
H18C H 0.1566 0.3909 0.8145 0.227 Uiso 1 1 calc R . .
C19 C 0.0769(4) 0.4009(12) 0.7716(5) 0.177(10) Uani 1 1 d DU . .
H19A H 0.0758 0.4507 0.7652 0.265 Uiso 1 1 calc R . .
H19B H 0.0612 0.3896 0.7824 0.265 Uiso 1 1 calc R . .
H19C H 0.0719 0.3743 0.7453 0.265 Uiso 1 1 calc R . .
C20 C 0.1122(5) 0.3069(10) 0.8125(6) 0.175(10) Uani 1 1 d DU . .
H20A H 0.0952 0.2924 0.8202 0.262 Uiso 1 1 calc R . .
H20B H 0.1332 0.2946 0.8358 0.262 Uiso 1 1 calc R . .
H20C H 0.1093 0.2833 0.7859 0.262 Uiso 1 1 calc R . .
C21 C 0.0919(4) 0.3593(9) 0.9749(6) 0.088(6) Uani 1 1 d DU . .
C22 C 0.0585(4) 0.3278(9) 0.9634(5) 0.110(6) Uani 1 1 d DU . .
C23 C 0.0415(4) 0.3761(11) 0.9799(6) 0.175(10) Uani 1 1 d DU . .
H23A H 0.0542 0.382 1.0111 0.262 Uiso 1 1 calc R . .
H23B H 0.0204 0.357 0.9738 0.262 Uiso 1 1 calc R . .
H23C H 0.0388 0.4213 0.9656 0.262 Uiso 1 1 calc R . .
C24 C 0.0660(5) 0.2590(10) 0.9877(7) 0.197(11) Uani 1 1 d DU . .
H24A H 0.0768 0.228 0.9758 0.296 Uiso 1 1 calc R . .
H24B H 0.046 0.2374 0.9846 0.296 Uiso 1 1 calc R . .
H24C H 0.0801 0.2673 1.0183 0.296 Uiso 1 1 calc R . .
C25 C 0.0378(4) 0.3163(11) 0.9163(5) 0.165(10) Uani 1 1 d DU . .
H25A H 0.0486 0.2839 0.9051 0.248 Uiso 1 1 calc R . .
H25B H 0.0343 0.3607 0.901 0.248 Uiso 1 1 calc R . .
H25C H 0.0172 0.2968 0.9119 0.248 Uiso 1 1 calc R . .
C26 C 0.1661(4) 0.2870(9) 0.9852(7) 0.100(6) Uani 1 1 d DU . .
C27 C 0.1772(5) 0.2151(11) 0.9766(6) 0.155(9) Uani 1 1 d DU . .
C28 C 0.1996(5) 0.1830(10) 1.0180(6) 0.167(9) Uani 1 1 d DU . .
H28A H 0.1887 0.1762 1.0362 0.25 Uiso 1 1 calc R . .
H28B H 0.2182 0.2135 1.0328 0.25 Uiso 1 1 calc R . .
H28C H 0.2069 0.138 1.0124 0.25 Uiso 1 1 calc R . .
C29 C 0.1461(6) 0.1750(11) 0.9516(7) 0.234(13) Uani 1 1 d DU . .
H29A H 0.1333 0.1984 0.9242 0.351 Uiso 1 1 calc R . .
H29B H 0.1339 0.1731 0.9685 0.351 Uiso 1 1 calc R . .
H29C H 0.1512 0.1277 0.9461 0.351 Uiso 1 1 calc R . .
C30 C 0.1939(8) 0.2267(15) 0.9496(10) 0.36(2) Uani 1 1 d DU . .
H30A H 0.1787 0.2452 0.9215 0.541 Uiso 1 1 calc R . .
H30B H 0.2027 0.1826 0.9454 0.541 Uiso 1 1 calc R . .
H30C H 0.2115 0.2599 0.9638 0.541 Uiso 1 1 calc R . .
C31 C 0.1647(4) 0.3251(9) 1.1260(6) 0.085(5) Uani 1 1 d DU . .
C32 C 0.1656(4) 0.2591(8) 1.1518(4) 0.095(6) Uani 1 1 d DU . .
C33 C 0.1916(4) 0.2121(9) 1.1539(5) 0.130(7) Uani 1 1 d DU . .
H33A H 0.1873 0.1979 1.1247 0.195 Uiso 1 1 calc R . .
H33B H 0.1923 0.1709 1.1709 0.195 Uiso 1 1 calc R . .
H33C H 0.2122 0.2364 1.1675 0.195 Uiso 1 1 calc R . .
C34 C 0.1332(4) 0.2267(10) 1.1299(6) 0.168(10) Uani 1 1 d DU . .
H34A H 0.1171 0.2587 1.1309 0.252 Uiso 1 1 calc R . .
H34B H 0.1329 0.1834 1.1447 0.252 Uiso 1 1 calc R . .
H34C H 0.1281 0.2167 1.0999 0.252 Uiso 1 1 calc R . .
C35 C 0.1732(5) 0.2757(10) 1.1975(5) 0.179(10) Uani 1 1 d DU . .
H35A H 0.156 0.3044 1.1982 0.269 Uiso 1 1 calc R . .
H35B H 0.1935 0.3011 1.211 0.269 Uiso 1 1 calc R . .
H35C H 0.175 0.2325 1.2134 0.269 Uiso 1 1 calc R . .
C36 C 0.2207(3) 0.4288(9) 1.1017(6) 0.071(5) Uani 1 1 d DU . .
C37 C 0.2561(4) 0.4249(10) 1.1097(5) 0.107(6) Uani 1 1 d DU . .
C38 C 0.2772(4) 0.4654(10) 1.1485(6) 0.167(9) Uani 1 1 d DU . .
H38A H 0.2768 0.4445 1.1741 0.251 Uiso 1 1 calc R . .
H38B H 0.2694 0.5133 1.1455 0.251 Uiso 1 1 calc R . .
H38C H 0.2992 0.4651 1.1517 0.251 Uiso 1 1 calc R . .
C39 C 0.2664(4) 0.3488(9) 1.1161(6) 0.143(8) Uani 1 1 d DU . .
H39A H 0.2662 0.3313 1.1425 0.215 Uiso 1 1 calc R . .
H39B H 0.2882 0.3449 1.1185 0.215 Uiso 1 1 calc R . .
H39C H 0.2516 0.3216 1.0914 0.215 Uiso 1 1 calc R . .
C40 C 0.2585(5) 0.4503(12) 1.0720(6) 0.193(11) Uani 1 1 d DU . .
H40A H 0.2449 0.422 1.047 0.29 Uiso 1 1 calc R . .
H40B H 0.2808 0.4473 1.0766 0.29 Uiso 1 1 calc R . .
H40C H 0.2513 0.4988 1.0668 0.29 Uiso 1 1 calc R . .
C41 C 0.1185(3) 0.5333(11) 1.1396(5) 0.072(5) Uani 1 1 d DU . .
C42 C 0.0847(4) 0.5157(10) 1.1346(5) 0.104(6) Uani 1 1 d DU . .
C43 C 0.0754(5) 0.5592(11) 1.1617(7) 0.183(11) Uani 1 1 d DU . .
H43A H 0.0745 0.6078 1.153 0.274 Uiso 1 1 calc R . .
H43B H 0.0912 0.5542 1.1919 0.274 Uiso 1 1 calc R . .
H43C H 0.0542 0.5447 1.1585 0.274 Uiso 1 1 calc R . .
C44 C 0.0619(4) 0.5215(14) 1.0885(5) 0.221(13) Uani 1 1 d DU . .
H44A H 0.0688 0.4908 1.0716 0.331 Uiso 1 1 calc R . .
H44B H 0.0615 0.5696 1.079 0.331 Uiso 1 1 calc R . .
H44C H 0.0404 0.5079 1.0843 0.331 Uiso 1 1 calc R . .
C45 C 0.0832(6) 0.4411(10) 1.1463(9) 0.243(14) Uani 1 1 d DU . .
H45A H 0.0885 0.4109 1.1275 0.364 Uiso 1 1 calc R . .
H45B H 0.0615 0.4304 1.1426 0.364 Uiso 1 1 calc R . .
H45C H 0.0987 0.4333 1.1764 0.364 Uiso 1 1 calc R . .
C46 C 0.2050(3) 0.5411(10) 1.2169(4) 0.067(5) Uani 1 1 d DU . .
C47 C 0.2290(4) 0.5313(8) 1.2645(4) 0.095(6) Uani 1 1 d DU . .
C48 C 0.2279(4) 0.5876(8) 1.2931(4) 0.102(6) Uani 1 1 d DU . .
H48A H 0.2071 0.5867 1.2939 0.152 Uiso 1 1 calc R . .
H48B H 0.2307 0.6326 1.2819 0.152 Uiso 1 1 calc R . .
H48C H 0.2451 0.5808 1.3222 0.152 Uiso 1 1 calc R . .
C49 C 0.2223(6) 0.4624(10) 1.2789(6) 0.209(12) Uani 1 1 d DU . .
H49A H 0.2245 0.4256 1.2608 0.313 Uiso 1 1 calc R . .
H49B H 0.2005 0.4621 1.2762 0.313 Uiso 1 1 calc R . .
H49C H 0.2377 0.4544 1.309 0.313 Uiso 1 1 calc R . .
C50 C 0.2620(4) 0.5314(12) 1.2666(6) 0.188(11) Uani 1 1 d DU . .
H50A H 0.2637 0.4934 1.2489 0.282 Uiso 1 1 calc R . .
H50B H 0.278 0.5252 1.2965 0.282 Uiso 1 1 calc R . .
H50C H 0.2657 0.5758 1.2557 0.282 Uiso 1 1 calc R . .
C51 C 0.1651(4) 0.7771(9) 1.1869(4) 0.075(5) Uani 1 1 d DU . .
C52 C 0.1754(4) 0.8148(8) 1.2307(5) 0.098(6) Uani 1 1 d DU . .
C53 C 0.2116(4) 0.8099(11) 1.2552(5) 0.169(10) Uani 1 1 d DU . .
H53A H 0.2214 0.8345 1.2393 0.253 Uiso 1 1 calc R . .
H53B H 0.2181 0.761 1.2584 0.253 Uiso 1 1 calc R . .
H53C H 0.2187 0.8309 1.2837 0.253 Uiso 1 1 calc R . .
C54 C 0.1649(5) 0.8885(9) 1.2217(5) 0.141(8) Uani 1 1 d DU . .
H54A H 0.1749 0.9101 1.205 0.211 Uiso 1 1 calc R . .
H54B H 0.1715 0.9134 1.249 0.211 Uiso 1 1 calc R . .
H54C H 0.1415 0.8903 1.2052 0.211 Uiso 1 1 calc R . .
C55 C 0.1628(5) 0.7809(9) 1.2580(5) 0.157(9) Uani 1 1 d DU . .
H55A H 0.1393 0.7829 1.2437 0.235 Uiso 1 1 calc R . .
H55B H 0.1709 0.8049 1.2857 0.235 Uiso 1 1 calc R . .
H55C H 0.1698 0.7324 1.2626 0.235 Uiso 1 1 calc R . .
C56 C 0.2100(3) 0.7294(9) 1.1321(5) 0.071(5) Uani 1 1 d DU . .
C57 C 0.2461(3) 0.7376(8) 1.1429(4) 0.075(5) Uani 1 1 d DU . .
C58 C 0.2599(5) 0.6678(10) 1.1482(9) 0.241(14) Uani 1 1 d DU . .
H58A H 0.25 0.643 1.1207 0.361 Uiso 1 1 calc R . .
H58B H 0.2559 0.6423 1.1699 0.361 Uiso 1 1 calc R . .
H58C H 0.2831 0.6714 1.1577 0.361 Uiso 1 1 calc R . .
C59 C 0.2492(4) 0.7733(12) 1.1067(6) 0.208(12) Uani 1 1 d DU . .
H59A H 0.2374 0.7471 1.08 0.311 Uiso 1 1 calc R . .
H59B H 0.2719 0.776 1.113 0.311 Uiso 1 1 calc R . .
H59C H 0.2403 0.8203 1.1034 0.311 Uiso 1 1 calc R . .
C60 C 0.2615(4) 0.7785(13) 1.1820(6) 0.218(13) Uani 1 1 d DU . .
H60A H 0.2521 0.8251 1.177 0.328 Uiso 1 1 calc R . .
H60B H 0.2845 0.782 1.1903 0.328 Uiso 1 1 calc R . .
H60C H 0.2583 0.756 1.2052 0.328 Uiso 1 1 calc R . .
C61 C 0.1437(4) 0.9315(8) 1.0631(6) 0.088(6) Uani 1 1 d DU . .
C62 C 0.1561(5) 1.0066(9) 1.0766(6) 0.123(7) Uani 1 1 d DU . .
C63 C 0.1903(4) 1.0066(10) 1.0864(6) 0.170(10) Uani 1 1 d DU . .
H63A H 0.1925 0.9965 1.0601 0.256 Uiso 1 1 calc R . .
H63B H 0.2016 0.971 1.1081 0.256 Uiso 1 1 calc R . .
H63C H 0.1996 1.0522 1.0975 0.256 Uiso 1 1 calc R . .
C64 C 0.1361(5) 1.0574(9) 1.0414(6) 0.160(9) Uani 1 1 d DU . .
H64A H 0.114 1.0572 1.0378 0.239 Uiso 1 1 calc R . .
H64B H 0.1363 1.0436 1.0143 0.239 Uiso 1 1 calc R . .
H64C H 0.1452 1.1041 1.0494 0.239 Uiso 1 1 calc R . .
C65 C 0.1539(6) 1.0220(11) 1.1176(6) 0.199(11) Uani 1 1 d DU . .
H65A H 0.1313 1.0259 1.1116 0.299 Uiso 1 1 calc R . .
H65B H 0.165 1.0657 1.1297 0.299 Uiso 1 1 calc R . .
H65C H 0.1641 0.9843 1.1382 0.299 Uiso 1 1 calc R . .
C66 C 0.0794(5) 0.8167(10) 1.0689(7) 0.095(6) Uani 1 1 d DU . .
C67 C 0.0553(4) 0.8269(12) 1.0883(6) 0.171(10) Uani 1 1 d DU . .
C68 C 0.0218(4) 0.8215(13) 1.0568(6) 0.189(11) Uani 1 1 d DU . .
H68A H 0.0172 0.7738 1.0459 0.283 Uiso 1 1 calc R . .
H68B H 0.0176 0.8533 1.0328 0.283 Uiso 1 1 calc R . .
H68C H 0.008 0.8337 1.0704 0.283 Uiso 1 1 calc R . .
C69 C 0.0652(5) 0.7798(14) 1.1262(8) 0.250(15) Uani 1 1 d DU . .
H69A H 0.0874 0.7901 1.1469 0.376 Uiso 1 1 calc R . .
H69B H 0.0637 0.7315 1.1166 0.376 Uiso 1 1 calc R . .
H69C H 0.051 0.7869 1.1399 0.376 Uiso 1 1 calc R . .
C70 C 0.0598(7) 0.9003(14) 1.1056(10) 0.36(2) Uani 1 1 d DU . .
H70A H 0.0819 0.9064 1.1277 0.542 Uiso 1 1 calc R . .
H70B H 0.0449 0.9088 1.1182 0.542 Uiso 1 1 calc R . .
H70C H 0.0554 0.9331 1.082 0.542 Uiso 1 1 calc R . .
C71 C 0.0167(4) 0.7874(11) 0.9081(6) 0.105(6) Uani 1 1 d DU . .
C72 C -0.0186(4) 0.7789(10) 0.9000(5) 0.106(6) Uani 1 1 d DU . .
C73 C -0.0301(4) 0.8417(11) 0.9149(7) 0.193(11) Uani 1 1 d DU . .
H73A H -0.0175 0.8471 0.9461 0.289 Uiso 1 1 calc R . .
H73B H -0.0528 0.8358 0.9081 0.289 Uiso 1 1 calc R . .
H73C H -0.0276 0.883 0.9002 0.289 Uiso 1 1 calc R . .
C74 C -0.0200(5) 0.7168(12) 0.9255(9) 0.255(15) Uani 1 1 d DU . .
H74A H -0.0131 0.6754 0.9154 0.382 Uiso 1 1 calc R . .
H74B H -0.042 0.7102 0.9216 0.382 Uiso 1 1 calc R . .
H74C H -0.0057 0.7242 0.9561 0.382 Uiso 1 1 calc R . .
C75 C -0.0390(4) 0.7684(14) 0.8537(6) 0.218(12) Uani 1 1 d DU . .
H75A H -0.031 0.7286 0.8437 0.326 Uiso 1 1 calc R . .
H75B H -0.0384 0.8101 0.8379 0.326 Uiso 1 1 calc R . .
H75C H -0.0611 0.7594 0.8487 0.326 Uiso 1 1 calc R . .
C76 C 0.1415(4) 0.8292(11) 0.9386(6) 0.101(6) Uani 1 1 d DU . .
C77 C 0.1711(4) 0.8649(10) 0.9367(5) 0.122(7) Uani 1 1 d DU . .
C78 C 0.1984(4) 0.8162(12) 0.9534(8) 0.216(13) Uani 1 1 d DU . .
H78A H 0.1926 0.7738 0.9359 0.324 Uiso 1 1 calc R . .
H78B H 0.2039 0.8046 0.9834 0.324 Uiso 1 1 calc R . .
H78C H 0.217 0.8379 0.9519 0.324 Uiso 1 1 calc R . .
C79 C 0.1627(5) 0.8847(14) 0.8915(5) 0.224(13) Uani 1 1 d DU . .
H79A H 0.1447 0.9175 0.8811 0.337 Uiso 1 1 calc R . .
H79B H 0.1566 0.8432 0.8733 0.337 Uiso 1 1 calc R . .
H79C H 0.1813 0.9067 0.8902 0.337 Uiso 1 1 calc R . .
C80 C 0.1798(6) 0.9302(12) 0.9626(8) 0.256(15) Uani 1 1 d DU . .
H80A H 0.1618 0.9628 0.9507 0.384 Uiso 1 1 calc R . .
H80B H 0.1987 0.9511 0.9617 0.384 Uiso 1 1 calc R . .
H80C H 0.1847 0.9194 0.9925 0.384 Uiso 1 1 calc R . .
C81A C 0.0687(8) 0.9126(13) 0.8991(8) 0.1 Uiso 0.5 1 d PD . .
C81B C 0.0644(8) 0.8860(13) 0.8713(8) 0.1 Uiso 0.5 1 d PD . .
C82 C 0.0528(7) 0.9613(11) 0.8594(7) 0.153(9) Uani 1 1 d DU . .
C83 C 0.0726(7) 1.0304(17) 0.8870(9) 0.250(14) Uani 1 1 d U . .
H83A H 0.0723 1.031 0.9151 0.375 Uiso 1 1 calc R . .
H83B H 0.0623 1.0726 0.871 0.375 Uiso 1 1 calc R . .
H83C H 0.0949 1.0285 0.8912 0.375 Uiso 1 1 calc R . .
C84 C 0.0196(6) 0.9740(15) 0.8536(8) 0.228(13) Uani 1 1 d U . .
H84A H 0.019 0.9701 0.8815 0.342 Uiso 1 1 calc R . .
H84B H 0.005 0.9396 0.8337 0.342 Uiso 1 1 calc R . .
H84C H 0.0127 1.0207 0.8419 0.342 Uiso 1 1 calc R . .
C85 C 0.0571(8) 0.9644(17) 0.8197(10) 0.287(17) Uani 1 1 d U . .
H85A H 0.08 0.9638 0.8272 0.431 Uiso 1 1 calc R . .
H85B H 0.0474 1.0073 0.804 0.431 Uiso 1 1 calc R . .
H85C H 0.0466 0.9243 0.8015 0.431 Uiso 1 1 calc R . .
C86 C 0.1796(4) 0.6704(10) 1.0067(5) 0.100(6) Uani 1 1 d U . .
H86A H 0.2019 0.6554 1.0168 0.15 Uiso 1 1 calc R . .
H86B H 0.179 0.7139 1.021 0.15 Uiso 1 1 calc R . .
H86C H 0.1698 0.6777 0.9755 0.15 Uiso 1 1 calc R . .
C87 C 0.1616(4) 0.6169(9) 1.0168(5) 0.084(5) Uani 1 1 d U . .
H87A H 0.1628 0.5727 1.0031 0.101 Uiso 1 1 calc R . .
H87B H 0.1716 0.6094 1.0484 0.101 Uiso 1 1 calc R . .
C88 C 0.1076(4) 0.5840(9) 1.0109(5) 0.079(5) Uani 1 1 d U . .
H88A H 0.1166 0.5762 1.0424 0.094 Uiso 1 1 calc R . .
H88B H 0.1083 0.5391 0.9974 0.094 Uiso 1 1 calc R . .
C89 C 0.0732(4) 0.6062(11) 0.9945(5) 0.130(8) Uani 1 1 d U . .
H89A H 0.0611 0.5702 1.001 0.195 Uiso 1 1 calc R . .
H89B H 0.0639 0.6132 0.9633 0.195 Uiso 1 1 calc R . .
H89C H 0.0722 0.6498 1.0085 0.195 Uiso 1 1 calc R . .
Cr1 Cr 0.14713(6) 0.79064(13) 1.09444(7) 0.0706(8) Uani 1 1 d . . .
Cr2 Cr 0.16526(5) 0.64350(13) 1.15251(7) 0.0626(8) Uani 1 1 d . . .
Cr3 Cr 0.17455(7) 0.47589(14) 1.13201(7) 0.0794(9) Uani 1 1 d . . .
Cr4 Cr 0.15642(6) 0.37900(14) 1.04316(7) 0.0740(8) Uani 1 1 d . . .
Cr5 Cr 0.13429(6) 0.41595(16) 0.93770(7) 0.0872(10) Uani 1 1 d . . .
Cr6 Cr 0.11454(6) 0.56423(17) 0.87950(7) 0.0900(10) Uani 1 1 d . . .
F2 F 0.08758(17) 0.7367(4) 0.9515(2) 0.077(2) Uani 1 1 d U . .
F3 F 0.12856(17) 0.7727(4) 1.0350(2) 0.076(2) Uani 1 1 d U . .
F4 F 0.13949(16) 0.6931(4) 1.1007(2) 0.062(2) Uani 1 1 d U . .
F5 F 0.17279(16) 0.5725(4) 1.1189(2) 0.058(2) Uani 1 1 d U . .
F6 F 0.14928(17) 0.4572(4) 1.0718(2) 0.065(2) Uani 1 1 d U . .
F7 F 0.15397(16) 0.4403(4) 0.9979(2) 0.067(2) Uani 1 1 d U . .
F8 F 0.11288(18) 0.5037(5) 0.9235(2) 0.078(3) Uani 1 1 d U . .
F9 F 0.10827(17) 0.6420(4) 0.9099(2) 0.076(3) Uani 1 1 d U . .
N1 N 0.1285(3) 0.6350(6) 1.0025(3) 0.075(4) Uani 1 1 d U . .
H1A H 0.1196 0.6426 0.9732 0.089 Uiso 1 1 calc R . .
H1B H 0.1277 0.6764 1.0152 0.089 Uiso 1 1 calc R . .
O1 O 0.0688(3) 0.5500(6) 0.8461(3) 0.090(4) Uani 1 1 d U . .
O2 O 0.0436(3) 0.6427(8) 0.8530(4) 0.114(5) Uani 1 1 d U . .
O3 O 0.1203(3) 0.6202(8) 0.8372(3) 0.103(4) Uani 1 1 d U . .
O4 O 0.0905(3) 0.7126(7) 0.8275(3) 0.104(4) Uani 1 1 d U . .
O5 O 0.1622(3) 0.5646(7) 0.9137(3) 0.084(4) Uani 1 1 d U . .
O6 O 0.1719(2) 0.4528(7) 0.9327(3) 0.084(3) Uani 1 1 d U . .
O7 O 0.1200(3) 0.4863(7) 0.8468(3) 0.092(4) Uani 1 1 d U . .
O8 O 0.1155(2) 0.3855(7) 0.8785(3) 0.103(4) Uani 1 1 d U . .
O9 O 0.0978(2) 0.3735(6) 0.9432(3) 0.090(4) Uani 1 1 d U . .
O10 O 0.1109(2) 0.3654(6) 1.0128(3) 0.087(4) Uani 1 1 d U . .
O11 O 0.1561(3) 0.3254(7) 0.9511(4) 0.099(4) Uani 1 1 d U . .
O12 O 0.1641(3) 0.2979(6) 1.0176(4) 0.104(4) Uani 1 1 d U . .
O13 O 0.1569(3) 0.3162(5) 1.0871(3) 0.090(3) Uani 1 1 d U . .
O14 O 0.1768(3) 0.3800(6) 1.1469(3) 0.106(4) Uani 1 1 d U . .
O15 O 0.2025(2) 0.3915(6) 1.0729(3) 0.079(3) Uani 1 1 d U . .
O16 O 0.2140(2) 0.4664(6) 1.1256(3) 0.090(4) Uani 1 1 d U . .
O17 O 0.1354(3) 0.4835(6) 1.1383(3) 0.099(4) Uani 1 1 d U . .
O18 O 0.1266(2) 0.5948(6) 1.1474(3) 0.065(3) Uani 1 1 d U . .
O19 O 0.2021(3) 0.4917(6) 1.1931(3) 0.105(4) Uani 1 1 d U . .
O20 O 0.1924(2) 0.5972(6) 1.2074(3) 0.061(3) Uani 1 1 d U . .
O21 O 0.1583(2) 0.7145(6) 1.1879(3) 0.069(3) Uani 1 1 d U . .
O22 O 0.1671(2) 0.8096(5) 1.1572(3) 0.082(3) Uani 1 1 d U . .
O23 O 0.2043(2) 0.6890(5) 1.1576(3) 0.065(3) Uani 1 1 d U . .
O24 O 0.1899(2) 0.7643(6) 1.1012(3) 0.073(3) Uani 1 1 d U . .
O25 O 0.1586(3) 0.8864(6) 1.0898(3) 0.086(3) Uani 1 1 d U . .
O26 O 0.1183(3) 0.9213(6) 1.0310(4) 0.099(4) Uani 1 1 d U . .
O27 O 0.1071(3) 0.8142(6) 1.0962(3) 0.082(3) Uani 1 1 d U . .
O28 O 0.0692(2) 0.8202(6) 1.0293(4) 0.101(4) Uani 1 1 d U . .
O29 O 0.0747(6) 0.9387(14) 0.9347(7) 0.131(9) Uiso 0.5 1 d PD . .
O30 O 0.0593(6) 0.8444(12) 0.8417(8) 0.126(8) Uiso 0.5 1 d PD . .
O29B O 0.0729(6) 0.8703(14) 0.9105(7) 0.103(6) Uiso 0.5 1 d PD . .
O30A O 0.0755(6) 0.8491(12) 0.8943(7) 0.103(6) Uiso 0.5 1 d PD . .
O31 O 0.0349(3) 0.8205(6) 0.9417(4) 0.097(4) Uani 1 1 d U . .
O32 O 0.0264(2) 0.7589(7) 0.8843(3) 0.109(4) Uani 1 1 d U . .
O33 O 0.1348(3) 0.8486(7) 0.9692(4) 0.107(4) Uani 1 1 d U . .
O34 O 0.1269(3) 0.7852(7) 0.9105(3) 0.101(4) Uani 1 1 d U . .
O35A O 0.0180(6) 0.7550(16) 0.7627(10) 0.149(11) Uiso 0.5 1 d P . .
O35B O 0.0540(6) 0.9608(15) 0.9778(8) 0.143(9) Uiso 0.5 1 d P . .
O35C O 0.0280(10) 0.776(2) 0.7972(14) 0.237(18) Uiso 0.5 1 d P . .
Y1 Y 0.07582(4) 0.73908(11) 0.88283(5) 0.0986(7) Uani 1 1 d . . .
Y2 Y 0.09006(4) 0.83953(10) 0.97958(5) 0.0915(7) Uani 1 1 d . . .
O301 O 0.1535(8) 0.0849(19) 0.2402(10) 0.201(13) Uiso 0.5 1 d P . .
O36 O 0.0956(12) -0.066(3) 0.2639(17) 0.30(2) Uiso 0.5 1 d PD . .
H36A H 0.1015 -0.0227 0.2814 0.359 Uiso 0.5 1 calc PR . .
H36B H 0.1128 -0.0728 0.2548 0.359 Uiso 0.5 1 calc PR . .
C91 C 0.1321(7) -0.0994(16) 0.3326(9) 0.083(9) Uiso 0.5 1 d PD . .
H91A H 0.1393 -0.1318 0.3569 0.125 Uiso 0.5 1 calc PR . .
H91B H 0.129 -0.0533 0.3421 0.125 Uiso 0.5 1 calc PR . .
H91C H 0.1484 -0.0967 0.3219 0.125 Uiso 0.5 1 calc PR . .
C92 C 0.1006(10) -0.125(3) 0.2968(14) 0.23(3) Uiso 0.5 1 d PD . .
H92A H 0.0832 -0.1262 0.3059 0.279 Uiso 0.5 1 calc PR . .
H92B H 0.1027 -0.1708 0.2856 0.279 Uiso 0.5 1 calc PR . .
C93 C 0.0658(15) -0.045(4) 0.2218(19) 0.30(4) Uiso 0.5 1 d PD . .
H93A H 0.0475 -0.0308 0.2275 0.357 Uiso 0.5 1 calc PR . .
H93B H 0.0589 -0.0827 0.2003 0.357 Uiso 0.5 1 calc PR . .
C94 C 0.0798(17) 0.018(4) 0.207(2) 0.32(4) Uiso 0.5 1 d PD . .
H94A H 0.0633 0.0364 0.18 0.474 Uiso 0.5 1 calc PR . .
H94B H 0.0984 0.0028 0.2034 0.474 Uiso 0.5 1 calc PR . .
H94C H 0.0863 0.0545 0.2293 0.474 Uiso 0.5 1 calc PR . .

loop_
_atom_site_aniso_label
_atom_site_aniso_U_11
_atom_site_aniso_U_22
_atom_site_aniso_U_33
_atom_site_aniso_U_23
_atom_site_aniso_U_13
_atom_site_aniso_U_12
C1 0.079(13) 0.107(15) 0.073(10) 0.004(11) 0.036(10) -0.011(13)
C2 0.074(12) 0.144(16) 0.123(14) -0.001(12) 0.041(11) -0.026(12)
C3 0.119(16) 0.119(18) 0.127(15) -0.006(13) 0.040(13) -0.042(14)
C4 0.086(15) 0.15(2) 0.165(18) -0.018(16) 0.006(14) -0.016(14)
C5 0.160(19) 0.23(2) 0.174(18) 0.005(17) 0.127(16) -0.042(17)
C6 0.084(13) 0.116(16) 0.080(12) 0.017(11) 0.036(10) -0.001(12)
C7 0.114(14) 0.128(15) 0.098(12) 0.030(11) 0.055(11) -0.024(12)
C8 0.23(2) 0.24(3) 0.088(13) -0.024(16) 0.085(15) -0.10(2)
C9 0.23(2) 0.24(3) 0.19(2) 0.08(2) 0.133(19) -0.01(2)
C10 0.096(16) 0.36(3) 0.109(14) 0.084(17) 0.043(13) -0.049(17)
C11 0.093(14) 0.108(15) 0.054(10) 0.008(10) 0.037(9) -0.023(12)
C12 0.081(12) 0.110(14) 0.086(11) -0.010(10) 0.043(9) -0.020(11)
C13 0.126(18) 0.20(3) 0.42(3) 0.13(2) 0.18(2) 0.036(17)
C14 0.162(18) 0.34(3) 0.118(15) 0.004(17) 0.118(15) -0.040(18)
C15 0.110(16) 0.15(2) 0.25(2) -0.007(18) 0.096(16) -0.038(15)
C16 0.078(11) 0.126(15) 0.083(12) -0.016(12) 0.040(10) -0.025(12)
C17 0.132(15) 0.128(15) 0.087(12) -0.020(12) 0.052(11) -0.003(13)
C18 0.120(15) 0.25(2) 0.136(15) -0.072(15) 0.102(14) -0.035(15)
C19 0.151(19) 0.28(3) 0.129(16) -0.067(17) 0.088(16) -0.049(19)
C20 0.29(3) 0.15(2) 0.112(15) -0.032(15) 0.115(17) -0.01(2)
C21 0.107(13) 0.096(13) 0.076(11) -0.003(10) 0.054(11) -0.036(10)
C22 0.095(13) 0.129(15) 0.116(13) 0.011(11) 0.056(11) -0.042(12)
C23 0.118(17) 0.23(3) 0.20(2) -0.022(19) 0.094(16) -0.017(17)
C24 0.143(19) 0.22(3) 0.18(2) 0.048(19) 0.030(16) -0.078(18)
C25 0.129(17) 0.23(2) 0.099(14) -0.027(15) 0.015(13) -0.116(16)
C26 0.105(13) 0.081(14) 0.105(13) -0.020(12) 0.037(12) -0.022(10)
C27 0.170(17) 0.170(19) 0.150(15) 0.007(14) 0.093(14) 0.001(15)
C28 0.19(2) 0.124(19) 0.22(2) 0.019(17) 0.124(18) 0.080(16)
C29 0.34(3) 0.10(2) 0.19(2) -0.009(17) 0.05(2) -0.03(2)
C30 0.47(4) 0.33(4) 0.43(4) -0.02(3) 0.34(3) 0.18(3)
C31 0.111(12) 0.078(13) 0.078(11) 0.006(11) 0.052(10) -0.024(10)
C32 0.139(14) 0.077(13) 0.077(11) 0.008(10) 0.054(10) 0.001(11)
C33 0.145(17) 0.096(17) 0.125(15) 0.029(12) 0.037(13) 0.028(14)
C34 0.117(17) 0.13(2) 0.21(2) 0.103(16) 0.033(15) -0.029(15)
C35 0.30(3) 0.14(2) 0.121(16) 0.028(14) 0.118(17) -0.009(18)
C36 0.044(11) 0.071(13) 0.088(12) 0.016(10) 0.020(9) -0.013(9)
C37 0.091(13) 0.118(15) 0.108(12) 0.009(11) 0.040(11) -0.016(12)
C38 0.103(17) 0.111(19) 0.27(2) 0.006(18) 0.062(17) -0.002(14)
C39 0.074(13) 0.15(2) 0.191(19) 0.014(16) 0.045(13) 0.035(14)
C40 0.130(18) 0.27(3) 0.21(2) 0.07(2) 0.100(17) -0.020(17)
C41 0.074(12) 0.075(13) 0.076(10) 0.008(10) 0.043(9) -0.012(11)
C42 0.114(14) 0.133(15) 0.075(11) -0.003(10) 0.051(10) -0.030(12)
C43 0.146(18) 0.22(3) 0.24(2) -0.081(19) 0.140(18) -0.047(17)
C44 0.19(2) 0.37(3) 0.136(18) 0.01(2) 0.102(18) -0.05(2)
C45 0.23(2) 0.22(3) 0.37(3) 0.03(2) 0.21(2) -0.07(2)
C46 0.088(12) 0.072(13) 0.042(10) 0.013(9) 0.031(9) 0.013(10)
C47 0.116(13) 0.088(13) 0.088(12) -0.001(10) 0.052(11) 0.019(11)
C48 0.128(15) 0.103(15) 0.070(10) 0.009(11) 0.041(10) 0.024(12)
C49 0.33(3) 0.14(2) 0.087(14) 0.005(14) 0.028(17) -0.04(2)
C50 0.127(19) 0.27(3) 0.122(16) -0.002(17) 0.016(14) 0.103(19)
C51 0.105(12) 0.069(12) 0.055(10) -0.009(10) 0.039(9) 0.004(10)
C52 0.116(13) 0.080(13) 0.098(12) -0.032(10) 0.048(11) -0.001(11)
C53 0.144(19) 0.19(2) 0.107(15) -0.076(15) 0.001(14) -0.001(17)
C54 0.19(2) 0.13(2) 0.094(13) -0.035(13) 0.058(13) 0.025(16)
C55 0.26(2) 0.15(2) 0.115(14) -0.080(13) 0.141(16) -0.078(17)
C56 0.062(11) 0.075(12) 0.078(11) -0.024(9) 0.034(9) -0.011(9)
C57 0.046(10) 0.083(12) 0.094(11) 0.001(9) 0.030(9) 0.005(9)
C58 0.118(18) 0.25(3) 0.39(3) 0.13(2) 0.15(2) 0.048(19)
C59 0.131(18) 0.29(3) 0.22(2) 0.10(2) 0.103(17) -0.054(18)
C60 0.125(18) 0.33(3) 0.22(2) -0.18(2) 0.100(17) -0.114(19)
C61 0.074(12) 0.087(14) 0.080(12) 0.006(11) 0.012(10) -0.013(11)
C62 0.140(15) 0.080(14) 0.117(13) 0.020(12) 0.029(12) -0.031(13)
C63 0.15(2) 0.112(19) 0.19(2) 0.029(15) 0.024(16) -0.063(16)
C64 0.19(2) 0.084(16) 0.149(17) 0.009(14) 0.025(15) -0.062(15)
C65 0.30(3) 0.13(2) 0.156(19) -0.016(16) 0.09(2) -0.015(19)
C66 0.094(14) 0.096(13) 0.097(13) -0.010(11) 0.043(12) -0.025(11)
C67 0.138(16) 0.24(2) 0.178(17) 0.016(15) 0.106(15) 0.000(15)
C68 0.090(16) 0.25(3) 0.22(2) -0.048(19) 0.067(16) -0.086(17)
C69 0.19(2) 0.29(3) 0.34(3) 0.17(2) 0.19(2) 0.04(2)
C70 0.33(3) 0.41(4) 0.40(4) -0.14(3) 0.21(3) 0.08(3)
C71 0.101(14) 0.127(15) 0.088(12) -0.009(11) 0.044(11) -0.004(12)
C72 0.066(12) 0.139(16) 0.099(12) -0.023(11) 0.024(10) -0.020(11)
C73 0.119(18) 0.20(3) 0.24(2) -0.10(2) 0.068(17) -0.038(17)
C74 0.17(2) 0.27(3) 0.35(3) 0.05(3) 0.14(2) -0.05(2)
C75 0.116(18) 0.36(3) 0.18(2) -0.06(2) 0.068(17) -0.02(2)
C76 0.080(12) 0.122(15) 0.093(13) 0.017(11) 0.032(11) -0.049(11)
C77 0.114(14) 0.156(16) 0.098(12) -0.001(11) 0.050(11) -0.067(13)
C78 0.098(16) 0.22(3) 0.36(3) 0.09(2) 0.133(19) 0.024(17)
C79 0.23(2) 0.32(3) 0.111(16) 0.007(18) 0.066(16) -0.15(2)
C80 0.23(2) 0.29(3) 0.32(3) -0.06(2) 0.19(2) -0.14(2)
C82 0.183(18) 0.136(17) 0.132(15) 0.029(13) 0.061(14) 0.014(15)
C83 0.27(3) 0.27(3) 0.20(2) -0.01(2) 0.10(2) -0.09(2)
C84 0.13(2) 0.22(3) 0.25(3) 0.12(2) 0.013(18) 0.03(2)
C85 0.36(3) 0.26(3) 0.24(3) 0.00(2) 0.13(2) -0.16(3)
C86 0.082(12) 0.146(17) 0.086(11) -0.011(11) 0.049(10) -0.034(12)
C87 0.085(12) 0.101(13) 0.077(10) 0.000(9) 0.046(9) 0.003(10)
C88 0.072(11) 0.095(12) 0.069(9) -0.006(9) 0.032(9) -0.021(10)
C89 0.088(14) 0.16(2) 0.133(15) 0.064(14) 0.042(12) -0.025(13)
Cr1 0.0785(19) 0.059(2) 0.0747(17) -0.0014(14) 0.0341(15) -0.0136(15)
Cr2 0.0696(17) 0.061(2) 0.0629(15) -0.0059(13) 0.0342(14) -0.0128(14)
Cr3 0.122(2) 0.056(2) 0.0710(18) -0.0017(14) 0.0520(17) -0.0020(17)
Cr4 0.096(2) 0.067(2) 0.0715(17) -0.0104(14) 0.0482(16) -0.0182(16)
Cr5 0.099(2) 0.114(3) 0.0668(17) -0.0200(17) 0.0534(17) -0.035(2)
Cr6 0.073(2) 0.139(3) 0.0618(16) 0.0005(17) 0.0336(15) -0.0298(18)
F2 0.065(5) 0.094(7) 0.056(5) 0.001(4) 0.014(4) -0.021(5)
F3 0.071(5) 0.070(6) 0.081(5) 0.014(5) 0.030(5) 0.004(5)
F4 0.064(5) 0.061(6) 0.059(5) -0.003(4) 0.025(4) -0.015(4)
F5 0.061(5) 0.056(6) 0.066(5) -0.003(4) 0.035(4) 0.001(4)
F6 0.075(5) 0.063(6) 0.065(5) -0.002(4) 0.037(4) -0.009(4)
F7 0.066(5) 0.079(6) 0.063(5) -0.016(4) 0.035(4) -0.022(4)
F8 0.079(6) 0.100(7) 0.065(5) -0.004(5) 0.042(5) -0.036(5)
F9 0.069(5) 0.106(7) 0.052(4) -0.004(4) 0.026(4) -0.026(5)
N1 0.078(9) 0.080(10) 0.062(7) 0.000(7) 0.028(7) -0.009(8)
O1 0.068(8) 0.125(10) 0.072(7) -0.009(6) 0.028(6) -0.020(7)
O2 0.063(8) 0.141(12) 0.126(9) 0.003(9) 0.030(7) -0.033(8)
O3 0.080(8) 0.152(12) 0.084(7) 0.027(8) 0.043(6) -0.009(8)
O4 0.109(10) 0.112(11) 0.072(7) 0.017(7) 0.021(7) -0.015(8)
O5 0.077(8) 0.116(10) 0.064(7) 0.012(7) 0.036(6) -0.019(7)
O6 0.087(8) 0.112(10) 0.075(7) 0.005(6) 0.055(6) -0.010(7)
O7 0.102(8) 0.129(11) 0.063(6) -0.016(7) 0.053(6) -0.026(8)
O8 0.113(9) 0.124(10) 0.089(7) -0.012(7) 0.061(7) -0.045(7)
O9 0.089(8) 0.120(10) 0.068(6) -0.026(6) 0.041(6) -0.050(7)
O10 0.086(8) 0.120(10) 0.051(6) -0.006(6) 0.028(6) -0.038(7)
O11 0.126(9) 0.096(10) 0.100(8) -0.043(7) 0.072(8) -0.008(7)
O12 0.165(11) 0.082(9) 0.076(7) -0.014(7) 0.063(7) -0.019(7)
O13 0.134(9) 0.062(8) 0.072(7) -0.006(6) 0.044(7) -0.011(6)
O14 0.182(11) 0.067(9) 0.079(7) -0.009(6) 0.067(7) -0.011(8)
O15 0.069(7) 0.092(9) 0.088(7) -0.014(6) 0.047(6) -0.005(6)
O16 0.071(7) 0.078(9) 0.105(8) -0.017(6) 0.024(6) 0.025(6)
O17 0.157(10) 0.072(9) 0.115(8) -0.017(7) 0.104(8) -0.037(8)
O18 0.066(7) 0.057(8) 0.083(7) 0.010(6) 0.044(5) 0.001(6)
O19 0.168(11) 0.072(9) 0.062(7) 0.000(6) 0.040(7) 0.015(8)
O20 0.067(7) 0.059(7) 0.055(6) -0.007(5) 0.024(5) -0.010(6)
O21 0.098(8) 0.054(8) 0.067(6) -0.010(6) 0.047(6) -0.008(6)
O22 0.103(8) 0.074(8) 0.073(7) -0.014(6) 0.042(6) -0.027(6)
O23 0.062(7) 0.061(7) 0.076(6) -0.002(5) 0.033(5) -0.025(5)
O24 0.065(7) 0.076(8) 0.073(7) -0.003(6) 0.026(6) -0.028(6)
O25 0.085(8) 0.074(8) 0.081(7) 0.007(6) 0.020(6) -0.021(7)
O26 0.097(9) 0.072(9) 0.101(8) 0.017(7) 0.018(7) -0.007(7)
O27 0.083(8) 0.078(8) 0.077(7) -0.003(6) 0.029(6) -0.009(7)
O28 0.060(7) 0.123(10) 0.115(8) 0.011(8) 0.034(7) -0.009(7)
O31 0.075(8) 0.102(9) 0.091(8) -0.018(7) 0.015(6) -0.012(7)
O32 0.077(8) 0.160(12) 0.080(7) -0.007(7) 0.025(6) -0.009(7)
O33 0.094(8) 0.118(10) 0.092(8) 0.016(7) 0.025(7) -0.036(7)
O34 0.078(8) 0.131(11) 0.088(8) 0.002(7) 0.031(6) -0.053(7)
Y1 0.0809(13) 0.132(2) 0.0709(11) 0.0163(11) 0.0230(10) -0.0287(12)
Y2 0.0828(13) 0.0836(15) 0.0872(12) 0.0155(11) 0.0189(10) -0.0188(11)

loop_
_atom_type_symbol
_atom_type_description
_atom_type_scat_dispersion_real
_atom_type_scat_dispersion_imag
_atom_type_scat_source
C C 0.003 0.002 'International Tables Vol C Tables 4.2.6.8 and 6.1.1.4'
H H 0 0 'International Tables Vol C Tables 4.2.6.8 and 6.1.1.4'
Cr Cr 0.321 0.624 'International Tables Vol C Tables 4.2.6.8 and 6.1.1.4'
F F 0.017 0.01 'International Tables Vol C Tables 4.2.6.8 and 6.1.1.4'
N N 0.006 0.003 'International Tables Vol C Tables 4.2.6.8 and 6.1.1.4'
O O 0.011 0.006 'International Tables Vol C Tables 4.2.6.8 and 6.1.1.4'
Y Y -2.796 3.567 'International Tables Vol C Tables 4.2.6.8 and 6.1.1.4'

loop_
_geom_angle_atom_site_label_1
_geom_angle_atom_site_label_2
_geom_angle_atom_site_label_3
_geom_angle
_geom_angle_site_symmetry_1
_geom_angle_site_symmetry_3
_geom_angle_publ_flag
O2 C1 O1 124.7(15) . . ?
O2 C1 C2 120.2(16) . . ?
O1 C1 C2 114.8(16) . . ?
C3 C2 C4 112.0(14) . . ?
C3 C2 C5 109.0(14) . . ?
C4 C2 C5 111.7(14) . . ?
C3 C2 C1 112.1(13) . . ?
C4 C2 C1 105.5(13) . . ?
C5 C2 C1 106.4(12) . . ?
C2 C3 H3A 109.5 . . ?
C2 C3 H3B 109.5 . . ?
H3A C3 H3B 109.5 . . ?
C2 C3 H3C 109.5 . . ?
H3A C3 H3C 109.5 . . ?
H3B C3 H3C 109.5 . . ?
C2 C4 H4A 109.5 . . ?
C2 C4 H4B 109.5 . . ?
H4A C4 H4B 109.5 . . ?
C2 C4 H4C 109.5 . . ?
H4A C4 H4C 109.5 . . ?
H4B C4 H4C 109.5 . . ?
C2 C5 H5A 109.5 . . ?
C2 C5 H5B 109.5 . . ?
H5A C5 H5B 109.5 . . ?
C2 C5 H5C 109.5 . . ?
H5A C5 H5C 109.5 . . ?
H5B C5 H5C 109.5 . . ?
O4 C6 O3 130.1(15) . . ?
O4 C6 C7 113.9(17) . . ?
O3 C6 C7 116.0(16) . . ?
C10 C7 C8 112.8(15) . . ?
C10 C7 C9 108.0(14) . . ?
C8 C7 C9 107.9(14) . . ?
C10 C7 C6 110.6(13) . . ?
C8 C7 C6 108.0(13) . . ?
C9 C7 C6 109.6(14) . . ?
C7 C8 H8A 109.5 . . ?
C7 C8 H8B 109.5 . . ?
H8A C8 H8B 109.5 . . ?
C7 C8 H8C 109.5 . . ?
H8A C8 H8C 109.5 . . ?
H8B C8 H8C 109.5 . . ?
C7 C9 H9A 109.5 . . ?
C7 C9 H9B 109.5 . . ?
H9A C9 H9B 109.5 . . ?
C7 C9 H9C 109.5 . . ?
H9A C9 H9C 109.5 . . ?
H9B C9 H9C 109.5 . . ?
C7 C10 H10A 109.5 . . ?
C7 C10 H10B 109.5 . . ?
H10A C10 H10B 109.5 . . ?
C7 C10 H10C 109.5 . . ?
H10A C10 H10C 109.5 . . ?
H10B C10 H10C 109.5 . . ?
O5 C11 O6 129.8(14) . . ?
O5 C11 C12 114.2(15) . . ?
O6 C11 C12 115.9(15) . . ?
C13 C12 C14 112.2(14) . . ?
C13 C12 C15 110.4(14) . . ?
C14 C12 C15 106.8(14) . . ?
C13 C12 C11 110.7(13) . . ?
C14 C12 C11 105.7(11) . . ?
C15 C12 C11 110.9(13) . . ?
C12 C13 H13A 109.5 . . ?
C12 C13 H13B 109.5 . . ?
H13A C13 H13B 109.5 . . ?
C12 C13 H13C 109.5 . . ?
H13A C13 H13C 109.5 . . ?
H13B C13 H13C 109.5 . . ?
C12 C14 H14A 109.5 . . ?
C12 C14 H14B 109.5 . . ?
H14A C14 H14B 109.5 . . ?
C12 C14 H14C 109.5 . . ?
H14A C14 H14C 109.5 . . ?
H14B C14 H14C 109.5 . . ?
C12 C15 H15A 109.5 . . ?
C12 C15 H15B 109.5 . . ?
H15A C15 H15B 109.5 . . ?
C12 C15 H15C 109.5 . . ?
H15A C15 H15C 109.5 . . ?
H15B C15 H15C 109.5 . . ?
O7 C16 O8 127.9(14) . . ?
O7 C16 C17 115.7(15) . . ?
O8 C16 C17 116.3(16) . . ?
C20 C17 C18 108.8(14) . . ?
C20 C17 C19 108.5(14) . . ?
C18 C17 C19 111.4(13) . . ?
C20 C17 C16 111.7(14) . . ?
C18 C17 C16 110.6(13) . . ?
C19 C17 C16 105.9(12) . . ?
C17 C18 H18A 109.5 . . ?
C17 C18 H18B 109.5 . . ?
H18A C18 H18B 109.5 . . ?
C17 C18 H18C 109.5 . . ?
H18A C18 H18C 109.5 . . ?
H18B C18 H18C 109.5 . . ?
C17 C19 H19A 109.5 . . ?
C17 C19 H19B 109.5 . . ?
H19A C19 H19B 109.5 . . ?
C17 C19 H19C 109.5 . . ?
H19A C19 H19C 109.5 . . ?
H19B C19 H19C 109.5 . . ?
C17 C20 H20A 109.5 . . ?
C17 C20 H20B 109.5 . . ?
H20A C20 H20B 109.5 . . ?
C17 C20 H20C 109.5 . . ?
H20A C20 H20C 109.5 . . ?
H20B C20 H20C 109.5 . . ?
O10 C21 O9 125.1(13) . . ?
O10 C21 C22 118.9(13) . . ?
O9 C21 C22 116.0(13) . . ?
C23 C22 C25 108.6(14) . . ?
C23 C22 C24 111.4(14) . . ?
C25 C22 C24 110.6(14) . . ?
C23 C22 C21 107.4(13) . . ?
C25 C22 C21 115.0(12) . . ?
C24 C22 C21 103.9(12) . . ?
C22 C23 H23A 109.5 . . ?
C22 C23 H23B 109.5 . . ?
H23A C23 H23B 109.5 . . ?
C22 C23 H23C 109.5 . . ?
H23A C23 H23C 109.5 . . ?
H23B C23 H23C 109.5 . . ?
C22 C24 H24A 109.5 . . ?
C22 C24 H24B 109.5 . . ?
H24A C24 H24B 109.5 . . ?
C22 C24 H24C 109.5 . . ?
H24A C24 H24C 109.5 . . ?
H24B C24 H24C 109.5 . . ?
C22 C25 H25A 109.5 . . ?
C22 C25 H25B 109.5 . . ?
H25A C25 H25B 109.5 . . ?
C22 C25 H25C 109.5 . . ?
H25A C25 H25C 109.5 . . ?
H25B C25 H25C 109.5 . . ?
O12 C26 O11 128.1(17) . . ?
O12 C26 C27 120.8(18) . . ?
O11 C26 C27 110.5(16) . . ?
C30 C27 C28 109.5(16) . . ?
C30 C27 C29 110.4(17) . . ?
C28 C27 C29 114.8(16) . . ?
C30 C27 C26 107.5(15) . . ?
C28 C27 C26 109.8(15) . . ?
C29 C27 C26 104.5(14) . . ?
C27 C28 H28A 109.5 . . ?
C27 C28 H28B 109.5 . . ?
H28A C28 H28B 109.5 . . ?
C27 C28 H28C 109.5 . . ?
H28A C28 H28C 109.5 . . ?
H28B C28 H28C 109.5 . . ?
C27 C29 H29A 109.5 . . ?
C27 C29 H29B 109.5 . . ?
H29A C29 H29B 109.5 . . ?
C27 C29 H29C 109.5 . . ?
H29A C29 H29C 109.5 . . ?
H29B C29 H29C 109.5 . . ?
C27 C30 H30A 109.5 . . ?
C27 C30 H30B 109.5 . . ?
H30A C30 H30B 109.5 . . ?
C27 C30 H30C 109.5 . . ?
H30A C30 H30C 109.5 . . ?
H30B C30 H30C 109.5 . . ?
O13 C31 O14 125.4(13) . . ?
O13 C31 C32 115.7(14) . . ?
O14 C31 C32 117.7(14) . . ?
C33 C32 C34 112.7(14) . . ?
C33 C32 C35 106.0(13) . . ?
C34 C32 C35 109.6(13) . . ?
C33 C32 C31 110.1(12) . . ?
C34 C32 C31 106.8(12) . . ?
C35 C32 C31 111.7(13) . . ?
C32 C33 H33A 109.5 . . ?
C32 C33 H33B 109.5 . . ?
H33A C33 H33B 109.5 . . ?
C32 C33 H33C 109.5 . . ?
H33A C33 H33C 109.5 . . ?
H33B C33 H33C 109.5 . . ?
C32 C34 H34A 109.5 . . ?
C32 C34 H34B 109.5 . . ?
H34A C34 H34B 109.5 . . ?
C32 C34 H34C 109.5 . . ?
H34A C34 H34C 109.5 . . ?
H34B C34 H34C 109.5 . . ?
C32 C35 H35A 109.5 . . ?
C32 C35 H35B 109.5 . . ?
H35A C35 H35B 109.5 . . ?
C32 C35 H35C 109.5 . . ?
H35A C35 H35C 109.5 . . ?
H35B C35 H35C 109.5 . . ?
O15 C36 O16 127.4(13) . . ?
O15 C36 C37 114.4(15) . . ?
O16 C36 C37 118.1(15) . . ?
C40 C37 C38 110.9(15) . . ?
C40 C37 C39 108.1(14) . . ?
C38 C37 C39 109.5(14) . . ?
C40 C37 C36 108.9(12) . . ?
C38 C37 C36 111.0(13) . . ?
C39 C37 C36 108.3(12) . . ?
C37 C38 H38A 109.5 . . ?
C37 C38 H38B 109.5 . . ?
H38A C38 H38B 109.5 . . ?
C37 C38 H38C 109.5 . . ?
H38A C38 H38C 109.5 . . ?
H38B C38 H38C 109.5 . . ?
C37 C39 H39A 109.5 . . ?
C37 C39 H39B 109.5 . . ?
H39A C39 H39B 109.5 . . ?
C37 C39 H39C 109.5 . . ?
H39A C39 H39C 109.5 . . ?
H39B C39 H39C 109.5 . . ?
C37 C40 H40A 109.5 . . ?
C37 C40 H40B 109.5 . . ?
H40A C40 H40B 109.5 . . ?
C37 C40 H40C 109.5 . . ?
H40A C40 H40C 109.5 . . ?
H40B C40 H40C 109.5 . . ?
O18 C41 O17 127.6(13) . . ?
O18 C41 C42 115.4(15) . . ?
O17 C41 C42 116.8(15) . . ?
C43 C42 C44 112.1(15) . . ?
C43 C42 C45 108.3(13) . . ?
C44 C42 C45 105.5(15) . . ?
C43 C42 C41 112.4(13) . . ?
C44 C42 C41 108.0(12) . . ?
C45 C42 C41 110.3(13) . . ?
C42 C43 H43A 109.5 . . ?
C42 C43 H43B 109.5 . . ?
H43A C43 H43B 109.5 . . ?
C42 C43 H43C 109.5 . . ?
H43A C43 H43C 109.5 . . ?
H43B C43 H43C 109.5 . . ?
C42 C44 H44A 109.5 . . ?
C42 C44 H44B 109.5 . . ?
H44A C44 H44B 109.5 . . ?
C42 C44 H44C 109.5 . . ?
H44A C44 H44C 109.5 . . ?
H44B C44 H44C 109.5 . . ?
C42 C45 H45A 109.5 . . ?
C42 C45 H45B 109.5 . . ?
H45A C45 H45B 109.5 . . ?
C42 C45 H45C 109.5 . . ?
H45A C45 H45C 109.5 . . ?
H45B C45 H45C 109.5 . . ?
O20 C46 O19 128.2(13) . . ?
O20 C46 C47 115.9(14) . . ?
O19 C46 C47 115.8(14) . . ?
C48 C47 C49 110.6(13) . . ?
C48 C47 C50 107.7(13) . . ?
C49 C47 C50 110.1(14) . . ?
C48 C47 C46 113.6(12) . . ?
C49 C47 C46 107.8(12) . . ?
C50 C47 C46 106.9(11) . . ?
C47 C48 H48A 109.5 . . ?
C47 C48 H48B 109.5 . . ?
H48A C48 H48B 109.5 . . ?
C47 C48 H48C 109.5 . . ?
H48A C48 H48C 109.5 . . ?
H48B C48 H48C 109.5 . . ?
C47 C49 H49A 109.5 . . ?
C47 C49 H49B 109.5 . . ?
H49A C49 H49B 109.5 . . ?
C47 C49 H49C 109.5 . . ?
H49A C49 H49C 109.5 . . ?
H49B C49 H49C 109.5 . . ?
C47 C50 H50A 109.5 . . ?
C47 C50 H50B 109.5 . . ?
H50A C50 H50B 109.5 . . ?
C47 C50 H50C 109.5 . . ?
H50A C50 H50C 109.5 . . ?
H50B C50 H50C 109.5 . . ?
O22 C51 O21 128.5(12) . . ?
O22 C51 C52 117.9(15) . . ?
O21 C51 C52 113.3(13) . . ?
C55 C52 C54 111.8(13) . . ?
C55 C52 C53 105.9(13) . . ?
C54 C52 C53 110.9(14) . . ?
C55 C52 C51 112.5(12) . . ?
C54 C52 C51 108.1(12) . . ?
C53 C52 C51 107.6(11) . . ?
C52 C53 H53A 109.5 . . ?
C52 C53 H53B 109.5 . . ?
H53A C53 H53B 109.5 . . ?
C52 C53 H53C 109.5 . . ?
H53A C53 H53C 109.5 . . ?
H53B C53 H53C 109.5 . . ?
C52 C54 H54A 109.5 . . ?
C52 C54 H54B 109.5 . . ?
H54A C54 H54B 109.5 . . ?
C52 C54 H54C 109.5 . . ?
H54A C54 H54C 109.5 . . ?
H54B C54 H54C 109.5 . . ?
C52 C55 H55A 109.5 . . ?
C52 C55 H55B 109.5 . . ?
H55A C55 H55B 109.5 . . ?
C52 C55 H55C 109.5 . . ?
H55A C55 H55C 109.5 . . ?
H55B C55 H55C 109.5 . . ?
O24 C56 O23 127.3(12) . . ?
O24 C56 C57 117.7(14) . . ?
O23 C56 C57 115.0(13) . . ?
C60 C57 C58 111.9(15) . . ?
C60 C57 C59 110.0(14) . . ?
C58 C57 C59 109.1(13) . . ?
C60 C57 C56 108.4(11) . . ?
C58 C57 C56 107.6(12) . . ?
C59 C57 C56 109.9(12) . . ?
C57 C58 H58A 109.5 . . ?
C57 C58 H58B 109.5 . . ?
H58A C58 H58B 109.5 . . ?
C57 C58 H58C 109.5 . . ?
H58A C58 H58C 109.5 . . ?
H58B C58 H58C 109.5 . . ?
C57 C59 H59A 109.5 . . ?
C57 C59 H59B 109.5 . . ?
H59A C59 H59B 109.5 . . ?
C57 C59 H59C 109.5 . . ?
H59A C59 H59C 109.5 . . ?
H59B C59 H59C 109.5 . . ?
C57 C60 H60A 109.5 . . ?
C57 C60 H60B 109.5 . . ?
H60A C60 H60B 109.5 . . ?
C57 C60 H60C 109.5 . . ?
H60A C60 H60C 109.5 . . ?
H60B C60 H60C 109.5 . . ?
O26 C61 O25 124.1(15) . . ?
O26 C61 C62 120.3(16) . . ?
O25 C61 C62 114.9(15) . . ?
C63 C62 C65 107.5(14) . . ?
C63 C62 C64 113.6(14) . . ?
C65 C62 C64 111.1(15) . . ?
C63 C62 C61 106.9(13) . . ?
C65 C62 C61 107.3(13) . . ?
C64 C62 C61 110.2(14) . . ?
C62 C63 H63A 109.5 . . ?
C62 C63 H63B 109.5 . . ?
H63A C63 H63B 109.5 . . ?
C62 C63 H63C 109.5 . . ?
H63A C63 H63C 109.5 . . ?
H63B C63 H63C 109.5 . . ?
C62 C64 H64A 109.5 . . ?
C62 C64 H64B 109.5 . . ?
H64A C64 H64B 109.5 . . ?
C62 C64 H64C 109.5 . . ?
H64A C64 H64C 109.5 . . ?
H64B C64 H64C 109.5 . . ?
C62 C65 H65A 109.5 . . ?
C62 C65 H65B 109.5 . . ?
H65A C65 H65B 109.5 . . ?
C62 C65 H65C 109.5 . . ?
H65A C65 H65C 109.5 . . ?
H65B C65 H65C 109.5 . . ?
O27 C66 O28 127.9(14) . . ?
O27 C66 C67 112.9(15) . . ?
O28 C66 C67 118.5(16) . . ?
C68 C67 C69 115.2(16) . . ?
C68 C67 C70 106.0(16) . . ?
C69 C67 C70 106.6(17) . . ?
C68 C67 C66 113.8(15) . . ?
C69 C67 C66 107.8(14) . . ?
C70 C67 C66 106.9(15) . . ?
C67 C68 H68A 109.5 . . ?
C67 C68 H68B 109.5 . . ?
H68A C68 H68B 109.5 . . ?
C67 C68 H68C 109.5 . . ?
H68A C68 H68C 109.5 . . ?
H68B C68 H68C 109.5 . . ?
C67 C69 H69A 109.5 . . ?
C67 C69 H69B 109.5 . . ?
H69A C69 H69B 109.5 . . ?
C67 C69 H69C 109.5 . . ?
H69A C69 H69C 109.5 . . ?
H69B C69 H69C 109.5 . . ?
C67 C70 H70A 109.5 . . ?
C67 C70 H70B 109.5 . . ?
H70A C70 H70B 109.5 . . ?
C67 C70 H70C 109.5 . . ?
H70A C70 H70C 109.5 . . ?
H70B C70 H70C 109.5 . . ?
O32 C71 O31 123.0(15) . . ?
O32 C71 C72 120.5(16) . . ?
O31 C71 C72 116.4(14) . . ?
C75 C72 C73 109.3(15) . . ?
C75 C72 C74 110.9(16) . . ?
C73 C72 C74 109.0(14) . . ?
C75 C72 C71 109.2(13) . . ?
C73 C72 C71 111.3(14) . . ?
C74 C72 C71 107.1(13) . . ?
C72 C73 H73A 109.5 . . ?
C72 C73 H73B 109.5 . . ?
H73A C73 H73B 109.5 . . ?
C72 C73 H73C 109.5 . . ?
H73A C73 H73C 109.5 . . ?
H73B C73 H73C 109.5 . . ?
C72 C74 H74A 109.5 . . ?
C72 C74 H74B 109.5 . . ?
H74A C74 H74B 109.5 . . ?
C72 C74 H74C 109.5 . . ?
H74A C74 H74C 109.5 . . ?
H74B C74 H74C 109.5 . . ?
C72 C75 H75A 109.5 . . ?
C72 C75 H75B 109.5 . . ?
H75A C75 H75B 109.5 . . ?
C72 C75 H75C 109.5 . . ?
H75A C75 H75C 109.5 . . ?
H75B C75 H75C 109.5 . . ?
O34 C76 O33 126.7(13) . . ?
O34 C76 C77 116.8(16) . . ?
O33 C76 C77 116.6(15) . . ?
C78 C77 C79 110.7(15) . . ?
C78 C77 C80 110.1(15) . . ?
C79 C77 C80 107.0(15) . . ?
C78 C77 C76 108.8(13) . . ?
C79 C77 C76 109.6(13) . . ?
C80 C77 C76 110.6(14) . . ?
C77 C78 H78A 109.5 . . ?
C77 C78 H78B 109.5 . . ?
H78A C78 H78B 109.5 . . ?
C77 C78 H78C 109.5 . . ?
H78A C78 H78C 109.5 . . ?
H78B C78 H78C 109.5 . . ?
C77 C79 H79A 109.5 . . ?
C77 C79 H79B 109.5 . . ?
H79A C79 H79B 109.5 . . ?
C77 C79 H79C 109.5 . . ?
H79A C79 H79C 109.5 . . ?
H79B C79 H79C 109.5 . . ?
C77 C80 H80A 109.5 . . ?
C77 C80 H80B 109.5 . . ?
H80A C80 H80B 109.5 . . ?
C77 C80 H80C 109.5 . . ?
H80A C80 H80C 109.5 . . ?
H80B C80 H80C 109.5 . . ?
O29B C81A C81B 83(3) . . ?
O29B C81A O29 91(3) . . ?
C81B C81A O29 174(2) . . ?
O29B C81A O30A 34.1(19) . . ?
C81B C81A O30A 50.6(18) . . ?
O29 C81A O30A 123(2) . . ?
O29B C81A C82 150(3) . . ?
C81B C81A C82 69.7(12) . . ?
O29 C81A C82 116.2(18) . . ?
O30A C81A C82 120(2) . . ?
O29B C81A Y2 38(2) . . ?
C81B C81A Y2 120.3(17) . . ?
O29 C81A Y2 53.7(14) . . ?
O30A C81A Y2 70.3(14) . . ?
C82 C81A Y2 167.5(19) . . ?
O30A C81B C81A 78(2) . . ?
O30A C81B O30 92(2) . . ?
C81A C81B O30 169(3) . . ?
O30A C81B O29B 36.0(17) . . ?
C81A C81B O29B 43.9(18) . . ?
O30 C81B O29B 126(2) . . ?
O30A C81B C82 150(3) . . ?
C81A C81B C82 71.5(13) . . ?
O30 C81B C82 118.1(18) . . ?
O29B C81B C82 115(2) . . ?
O30A C81B Y1 37.6(17) . . ?
C81A C81B Y1 114.4(16) . . ?
O30 C81B Y1 55.5(13) . . ?
O29B C81B Y1 70.5(16) . . ?
C82 C81B Y1 171(2) . . ?
C85 C82 C84 115(2) . . ?
C85 C82 C81B 96(2) . . ?
C84 C82 C81B 114(3) . . ?
C85 C82 C81A 130(2) . . ?
C84 C82 C81A 106(2) . . ?
C81B C82 C81A 38.8(14) . . ?
C85 C82 C83 104(2) . . ?
C84 C82 C83 103(2) . . ?
C81B C82 C83 124(2) . . ?
C81A C82 C83 92.9(19) . . ?
C82 C83 H83A 109.5 . . ?
C82 C83 H83B 109.5 . . ?
H83A C83 H83B 109.5 . . ?
C82 C83 H83C 109.5 . . ?
H83A C83 H83C 109.5 . . ?
H83B C83 H83C 109.5 . . ?
C82 C84 H84A 109.5 . . ?
C82 C84 H84B 109.5 . . ?
H84A C84 H84B 109.5 . . ?
C82 C84 H84C 109.5 . . ?
H84A C84 H84C 109.5 . . ?
H84B C84 H84C 109.5 . . ?
C82 C85 H85A 109.5 . . ?
C82 C85 H85B 109.5 . . ?
H85A C85 H85B 109.5 . . ?
C82 C85 H85C 109.5 . . ?
H85A C85 H85C 109.5 . . ?
H85B C85 H85C 109.5 . . ?
C87 C86 H86A 109.5 . . ?
C87 C86 H86B 109.5 . . ?
H86A C86 H86B 109.5 . . ?
C87 C86 H86C 109.5 . . ?
H86A C86 H86C 109.5 . . ?
H86B C86 H86C 109.5 . . ?
N1 C87 C86 112.6(14) . . ?
N1 C87 H87A 109.1 . . ?
C86 C87 H87A 109.1 . . ?
N1 C87 H87B 109.1 . . ?
C86 C87 H87B 109.1 . . ?
H87A C87 H87B 107.8 . . ?
N1 C88 C89 114.3(14) . . ?
N1 C88 H88A 108.7 . . ?
C89 C88 H88A 108.7 . . ?
N1 C88 H88B 108.7 . . ?
C89 C88 H88B 108.7 . . ?
H88A C88 H88B 107.6 . . ?
C88 C89 H89A 109.5 . . ?
C88 C89 H89B 109.5 . . ?
H89A C89 H89B 109.5 . . ?
C88 C89 H89C 109.5 . . ?
H89A C89 H89C 109.5 . . ?
H89B C89 H89C 109.5 . . ?
F3 Cr1 O27 95.5(4) . . ?
F3 Cr1 F4 85.8(3) . . ?
O27 Cr1 F4 89.9(4) . . ?
F3 Cr1 O25 95.4(4) . . ?
O27 Cr1 O25 94.6(5) . . ?
F4 Cr1 O25 175.2(4) . . ?
F3 Cr1 O24 91.8(4) . . ?
O27 Cr1 O24 172.2(4) . . ?
F4 Cr1 O24 87.8(4) . . ?
O25 Cr1 O24 87.5(5) . . ?
F3 Cr1 O22 179.6(4) . . ?
O27 Cr1 O22 84.9(4) . . ?
F4 Cr1 O22 94.3(4) . . ?
O25 Cr1 O22 84.5(4) . . ?
O24 Cr1 O22 87.8(4) . . ?
F4 Cr2 F5 89.6(3) . . ?
F4 Cr2 O23 91.7(4) . . ?
F5 Cr2 O23 87.8(3) . . ?
F4 Cr2 O21 91.8(4) . . ?
F5 Cr2 O21 178.6(4) . . ?
O23 Cr2 O21 92.0(4) . . ?
F4 Cr2 O18 89.2(3) . . ?
F5 Cr2 O18 90.6(4) . . ?
O23 Cr2 O18 178.2(4) . . ?
O21 Cr2 O18 89.5(4) . . ?
F4 Cr2 O20 177.0(4) . . ?
F5 Cr2 O20 93.0(4) . . ?
O23 Cr2 O20 86.9(4) . . ?
O21 Cr2 O20 85.7(4) . . ?
O18 Cr2 O20 92.3(4) . . ?
O14 Cr3 F5 178.2(4) . . ?
O14 Cr3 F6 92.7(4) . . ?
F5 Cr3 F6 89.1(3) . . ?
O14 Cr3 O17 89.1(5) . . ?
F5 Cr3 O17 90.6(4) . . ?
F6 Cr3 O17 89.1(4) . . ?
O14 Cr3 O19 85.8(5) . . ?
F5 Cr3 O19 92.5(4) . . ?
F6 Cr3 O19 176.8(4) . . ?
O17 Cr3 O19 93.7(5) . . ?
O14 Cr3 O16 89.9(5) . . ?
F5 Cr3 O16 90.4(4) . . ?
F6 Cr3 O16 90.6(4) . . ?
O17 Cr3 O16 179.0(5) . . ?
O19 Cr3 O16 86.6(5) . . ?
O12 Cr4 F6 176.7(4) . . ?
O12 Cr4 O10 91.3(5) . . ?
F6 Cr4 O10 89.4(4) . . ?
O12 Cr4 F7 94.5(4) . . ?
F6 Cr4 F7 88.7(3) . . ?
O10 Cr4 F7 89.1(4) . . ?
O12 Cr4 O15 87.5(5) . . ?
F6 Cr4 O15 91.9(4) . . ?
O10 Cr4 O15 178.7(4) . . ?
F7 Cr4 O15 90.5(4) . . ?
O12 Cr4 O13 85.2(5) . . ?
F6 Cr4 O13 91.6(4) . . ?
O10 Cr4 O13 88.3(4) . . ?
F7 Cr4 O13 177.4(4) . . ?
O15 Cr4 O13 92.1(4) . . ?
F8 Cr5 F7 90.3(3) . . ?
F8 Cr5 O8 93.3(5) . . ?
F7 Cr5 O8 176.3(5) . . ?
F8 Cr5 O6 92.2(4) . . ?
F7 Cr5 O6 89.6(4) . . ?
O8 Cr5 O6 91.0(4) . . ?
F8 Cr5 O9 91.1(4) . . ?
F7 Cr5 O9 90.6(3) . . ?
O8 Cr5 O9 88.5(4) . . ?
O6 Cr5 O9 176.6(5) . . ?
F8 Cr5 O11 178.8(4) . . ?
F7 Cr5 O11 90.8(4) . . ?
O8 Cr5 O11 85.6(5) . . ?
O6 Cr5 O11 87.4(5) . . ?
O9 Cr5 O11 89.2(5) . . ?
F9 Cr6 O3 94.9(5) . . ?
F9 Cr6 O1 92.5(4) . . ?
O3 Cr6 O1 96.4(4) . . ?
F9 Cr6 F8 88.3(3) . . ?
O3 Cr6 F8 174.3(5) . . ?
O1 Cr6 F8 88.2(4) . . ?
F9 Cr6 O7 178.2(4) . . ?
O3 Cr6 O7 83.8(5) . . ?
O1 Cr6 O7 86.3(5) . . ?
F8 Cr6 O7 93.1(4) . . ?
F9 Cr6 O5 94.0(4) . . ?
O3 Cr6 O5 87.5(4) . . ?
O1 Cr6 O5 172.1(6) . . ?
F8 Cr6 O5 87.5(4) . . ?
O7 Cr6 O5 87.3(5) . . ?
Y2 F2 Y1 113.7(4) . . ?
Cr1 F3 Y2 127.6(4) . . ?
Cr2 F4 Cr1 121.2(4) . . ?
Cr3 F5 Cr2 123.3(3) . . ?
Cr4 F6 Cr3 123.3(4) . . ?
Cr4 F7 Cr5 124.1(4) . . ?
Cr5 F8 Cr6 122.3(4) . . ?
Cr6 F9 Y1 129.4(3) . . ?
C87 N1 C88 117.4(13) . . ?
C87 N1 H1A 107.9 . . ?
C88 N1 H1A 107.9 . . ?
C87 N1 H1B 107.9 . . ?
C88 N1 H1B 107.9 . . ?
H1A N1 H1B 107.2 . . ?
C1 O1 Cr6 133.8(11) . . ?
C1 O2 Y1 142.8(12) . . ?
C6 O3 Cr6 131.1(11) . . ?
C6 O4 Y1 139.5(11) . . ?
C11 O5 Cr6 124.2(12) . . ?
C11 O6 Cr5 132.1(11) . . ?
C16 O7 Cr6 132.7(10) . . ?
C16 O8 Cr5 123.7(10) . . ?
C21 O9 Cr5 134.2(9) . . ?
C21 O10 Cr4 134.6(9) . . ?
C26 O11 Cr5 131.3(11) . . ?
C26 O12 Cr4 134.1(12) . . ?
C31 O13 Cr4 131.5(10) . . ?
C31 O14 Cr3 134.2(10) . . ?
C36 O15 Cr4 135.2(10) . . ?
C36 O16 Cr3 131.1(10) . . ?
C41 O17 Cr3 134.2(10) . . ?
C41 O18 Cr2 130.7(9) . . ?
C46 O19 Cr3 132.3(10) . . ?
C46 O20 Cr2 134.2(9) . . ?
C51 O21 Cr2 122.9(9) . . ?
C51 O22 Cr1 130.2(10) . . ?
C56 O23 Cr2 132.4(8) . . ?
C56 O24 Cr1 124.7(9) . . ?
C61 O25 Cr1 130.3(11) . . ?
C61 O26 Y2 143.3(11) . . ?
C66 O27 Cr1 133.4(10) . . ?
C66 O28 Y2 137.9(10) . . ?
C81A O29 O29B 35.1(14) . . ?
C81A O29 Y2 101.2(18) . . ?
O29B O29 Y2 66.2(12) . . ?
C81B O30 O30A 38.5(14) . . ?
C81B O30 Y1 99.3(16) . . ?
O30A O30 Y1 61.2(11) . . ?
O30A O29B C81A 104(3) . . ?
O30A O29B C81B 53(2) . . ?
C81A O29B C81B 53(2) . . ?
O30A O29B O29 152(4) . . ?
C81A O29B O29 54(2) . . ?
C81B O29B O29 107(2) . . ?
O30A O29B Y2 124(3) . . ?
C81A O29B Y2 128(3) . . ?
C81B O29B Y2 177(2) . . ?
O29 O29B Y2 74.8(12) . . ?
O30A O29B Y1 35(3) . . ?
C81A O29B Y1 137(2) . . ?
C81B O29B Y1 83.4(16) . . ?
O29 O29B Y1 169.2(15) . . ?
Y2 O29B Y1 94.6(9) . . ?
O29B O30A C81B 91(3) . . ?
O29B O30A C81A 42(2) . . ?
C81B O30A C81A 51(2) . . ?
O29B O30A O30 136(4) . . ?
C81B O30A O30 49.1(16) . . ?
C81A O30A O30 100(2) . . ?
O29B O30A Y1 134(4) . . ?
C81B O30A Y1 126(2) . . ?
C81A O30A Y1 167(2) . . ?
O30 O30A Y1 77.2(12) . . ?
O29B O30A Y2 43(3) . . ?
C81B O30A Y2 134(2) . . ?
C81A O30A Y2 83.2(15) . . ?
O30 O30A Y2 166.4(16) . . ?
Y1 O30A Y2 96.6(9) . . ?
C71 O31 Y2 135.8(10) . . ?
C71 O32 Y1 137.7(11) . . ?
C76 O33 Y2 133.1(10) . . ?
C76 O34 Y1 133.7(11) . . ?
O35C O35A O35A 116(4) . 2_556 ?
O35A O35C Y1 139(3) . . ?
O30A Y1 F2 80.8(7) . . ?
O30A Y1 O34 68.6(7) . . ?
F2 Y1 O34 81.0(3) . . ?
O30A Y1 O2 144.3(7) . . ?
F2 Y1 O2 105.5(4) . . ?
O34 Y1 O2 146.6(5) . . ?
O30A Y1 F9 140.6(7) . . ?
F2 Y1 F9 75.0(3) . . ?
O34 Y1 F9 77.2(4) . . ?
O2 Y1 F9 73.2(4) . . ?
O30A Y1 O32 75.5(7) . . ?
F2 Y1 O32 75.9(3) . . ?
O34 Y1 O32 139.8(5) . . ?
O2 Y1 O32 72.3(5) . . ?
F9 Y1 O32 126.0(4) . . ?
O30A Y1 O4 113.0(7) . . ?
F2 Y1 O4 148.8(4) . . ?
O34 Y1 O4 78.8(4) . . ?
O2 Y1 O4 80.0(4) . . ?
F9 Y1 O4 77.5(4) . . ?
O32 Y1 O4 133.6(4) . . ?
O30A Y1 O30 41.6(8) . . ?
F2 Y1 O30 121.4(6) . . ?
O34 Y1 O30 85.5(7) . . ?
O2 Y1 O30 116.0(7) . . ?
F9 Y1 O30 154.1(6) . . ?
O32 Y1 O30 79.4(6) . . ?
O4 Y1 O30 80.4(6) . . ?
O30A Y1 O29B 11.4(8) . . ?
F2 Y1 O29B 70.5(5) . . ?
O34 Y1 O29B 72.6(6) . . ?
O2 Y1 O29B 140.7(6) . . ?
F9 Y1 O29B 136.8(5) . . ?
O32 Y1 O29B 68.9(6) . . ?
O4 Y1 O29B 124.3(6) . . ?
O30 Y1 O29B 51.1(6) . . ?
O30A Y1 C81B 16.8(8) . . ?
F2 Y1 C81B 96.5(5) . . ?
O34 Y1 C81B 76.8(8) . . ?
O2 Y1 C81B 133.1(7) . . ?
F9 Y1 C81B 153.5(7) . . ?
O32 Y1 C81B 73.8(8) . . ?
O4 Y1 C81B 101.7(6) . . ?
O30 Y1 C81B 25.2(5) . . ?
O29B Y1 C81B 26.0(4) . . ?
O30A Y1 O35C 83.3(11) . . ?
F2 Y1 O35C 145.6(8) . . ?
O34 Y1 O35C 120.7(9) . . ?
O2 Y1 O35C 71.9(10) . . ?
F9 Y1 O35C 132.6(9) . . ?
O32 Y1 O35C 70.7(8) . . ?
O4 Y1 O35C 65.6(9) . . ?
O30 Y1 O35C 44.5(10) . . ?
O29B Y1 O35C 89.8(10) . . ?
C81B Y1 O35C 66.8(10) . . ?
O30A Y1 Y2 47.7(6) . . ?
F2 Y1 Y2 33.1(2) . . ?
O34 Y1 Y2 71.5(3) . . ?
O2 Y1 Y2 130.4(3) . . ?
F9 Y1 Y2 103.56(17) . . ?
O32 Y1 Y2 71.1(3) . . ?
O4 Y1 Y2 149.0(3) . . ?
O30 Y1 Y2 88.7(6) . . ?
O29B Y1 Y2 37.5(4) . . ?
C81B Y1 Y2 63.5(5) . . ?
O35C Y1 Y2 123.5(9) . . ?
F2 Y2 O29B 80.9(7) . . ?
F2 Y2 O33 82.6(4) . . ?
O29B Y2 O33 74.2(7) . . ?
F2 Y2 O26 149.6(4) . . ?
O29B Y2 O26 117.2(7) . . ?
O33 Y2 O26 79.7(4) . . ?
F2 Y2 O31 77.2(3) . . ?
O29B Y2 O31 70.0(7) . . ?
O33 Y2 O31 141.1(4) . . ?
O26 Y2 O31 130.6(4) . . ?
F2 Y2 F3 74.8(3) . . ?
O29B Y2 F3 143.2(7) . . ?
O33 Y2 F3 75.6(3) . . ?
O26 Y2 F3 77.0(3) . . ?
O31 Y2 F3 128.5(3) . . ?
F2 Y2 O28 103.0(4) . . ?
O29B Y2 O28 139.2(7) . . ?
O33 Y2 O28 146.4(4) . . ?
O26 Y2 O28 79.6(4) . . ?
O31 Y2 O28 71.4(4) . . ?
F3 Y2 O28 74.1(3) . . ?
F2 Y2 O29 119.9(6) . . ?
O29B Y2 O29 39.0(9) . . ?
O33 Y2 O29 82.2(7) . . ?
O26 Y2 O29 81.9(7) . . ?
O31 Y2 O29 79.7(7) . . ?
F3 Y2 O29 151.6(6) . . ?
O28 Y2 O29 120.5(6) . . ?
F2 Y2 O30A 69.0(5) . . ?
O29B Y2 O30A 13.1(9) . . ?
O33 Y2 O30A 68.1(6) . . ?
O26 Y2 O30A 125.0(6) . . ?
O31 Y2 O30A 73.7(6) . . ?
F3 Y2 O30A 131.0(5) . . ?
O28 Y2 O30A 145.1(6) . . ?
O29 Y2 O30A 51.4(7) . . ?
F2 Y2 O35B 144.7(6) . . ?
O29B Y2 O35B 80.4(8) . . ?
O33 Y2 O35B 120.2(6) . . ?
O26 Y2 O35B 65.5(6) . . ?
O31 Y2 O35B 68.3(6) . . ?
F3 Y2 O35B 133.9(5) . . ?
O28 Y2 O35B 73.6(6) . . ?
O29 Y2 O35B 47.4(7) . . ?
O30A Y2 O35B 93.4(7) . . ?
F2 Y2 C81A 94.9(5) . . ?
O29B Y2 C81A 14.0(9) . . ?
O33 Y2 C81A 75.8(8) . . ?
O26 Y2 C81A 104.4(7) . . ?
O31 Y2 C81A 73.3(8) . . ?
F3 Y2 C81A 150.6(7) . . ?
O28 Y2 C81A 135.3(7) . . ?
O29 Y2 C81A 25.1(5) . . ?
O30A Y2 C81A 26.5(4) . . ?
O35B Y2 C81A 68.5(7) . . ?
F2 Y2 Y1 33.23(18) . . ?
O29B Y2 Y1 47.9(7) . . ?
O33 Y2 Y1 72.7(3) . . ?
O26 Y2 Y1 151.4(3) . . ?
O31 Y2 Y1 72.2(3) . . ?
F3 Y2 Y1 102.8(2) . . ?
O28 Y2 Y1 128.4(3) . . ?
O29 Y2 Y1 86.9(6) . . ?
O30A Y2 Y1 35.8(5) . . ?
O35B Y2 Y1 123.0(5) . . ?
C81A Y2 Y1 61.8(5) . . ?
C93 O36 C92 131(5) . . ?
C93 O36 H36A 104.5 . . ?
C92 O36 H36A 104.5 . . ?
C93 O36 H36B 104.5 . . ?
C92 O36 H36B 104.5 . . ?
H36A O36 H36B 105.6 . . ?
C92 C91 H91A 109.5 . . ?
C92 C91 H91B 109.5 . . ?
H91A C91 H91B 109.5 . . ?
C92 C91 H91C 109.5 . . ?
H91A C91 H91C 109.5 . . ?
H91B C91 H91C 109.5 . . ?
C91 C92 O36 98(4) . . ?
C91 C92 H92A 112.2 . . ?
O36 C92 H92A 112.2 . . ?
C91 C92 H92B 112.2 . . ?
O36 C92 H92B 112.2 . . ?
H92A C92 H92B 109.8 . . ?
O36 C93 C94 100(5) . . ?
O36 C93 H93A 111.7 . . ?
C94 C93 H93A 111.7 . . ?
O36 C93 H93B 111.7 . . ?
C94 C93 H93B 111.7 . . ?
H93A C93 H93B 109.5 . . ?
C93 C94 H94A 109.5 . . ?
C93 C94 H94B 109.5 . . ?
H94A C94 H94B 109.5 . . ?
C93 C94 H94C 109.5 . . ?
H94A C94 H94C 109.5 . . ?
H94B C94 H94C 109.5 . . ?

loop_
_geom_bond_atom_site_label_1
_geom_bond_atom_site_label_2
_geom_bond_distance
_geom_bond_site_symmetry_2
_geom_bond_publ_flag
C1 O2 1.240(19) . ?
C1 O1 1.251(18) . ?
C1 C2 1.559(13) . ?
C2 C3 1.479(13) . ?
C2 C4 1.502(13) . ?
C2 C5 1.503(13) . ?
C3 H3A 0.98 . ?
C3 H3B 0.98 . ?
C3 H3C 0.98 . ?
C4 H4A 0.98 . ?
C4 H4B 0.98 . ?
C4 H4C 0.98 . ?
C5 H5A 0.98 . ?
C5 H5B 0.98 . ?
C5 H5C 0.98 . ?
C6 O4 1.205(19) . ?
C6 O3 1.21(2) . ?
C6 C7 1.558(13) . ?
C7 C10 1.457(13) . ?
C7 C8 1.466(13) . ?
C7 C9 1.497(14) . ?
C8 H8A 0.98 . ?
C8 H8B 0.98 . ?
C8 H8C 0.98 . ?
C9 H9A 0.98 . ?
C9 H9B 0.98 . ?
C9 H9C 0.98 . ?
C10 H10A 0.98 . ?
C10 H10B 0.98 . ?
C10 H10C 0.98 . ?
C11 O5 1.213(19) . ?
C11 O6 1.258(19) . ?
C11 C12 1.557(13) . ?
C12 C13 1.457(13) . ?
C12 C14 1.485(12) . ?
C12 C15 1.491(13) . ?
C13 H13A 0.98 . ?
C13 H13B 0.98 . ?
C13 H13C 0.98 . ?
C14 H14A 0.98 . ?
C14 H14B 0.98 . ?
C14 H14C 0.98 . ?
C15 H15A 0.98 . ?
C15 H15B 0.98 . ?
C15 H15C 0.98 . ?
C16 O7 1.246(19) . ?
C16 O8 1.300(19) . ?
C16 C17 1.558(13) . ?
C17 C20 1.470(14) . ?
C17 C18 1.485(13) . ?
C17 C19 1.526(13) . ?
C18 H18A 0.98 . ?
C18 H18B 0.98 . ?
C18 H18C 0.98 . ?
C19 H19A 0.98 . ?
C19 H19B 0.98 . ?
C19 H19C 0.98 . ?
C20 H20A 0.98 . ?
C20 H20B 0.98 . ?
C20 H20C 0.98 . ?
C21 O10 1.219(15) . ?
C21 O9 1.274(14) . ?
C21 C22 1.544(13) . ?
C22 C23 1.487(13) . ?
C22 C25 1.499(13) . ?
C22 C24 1.526(13) . ?
C23 H23A 0.98 . ?
C23 H23B 0.98 . ?
C23 H23C 0.98 . ?
C24 H24A 0.98 . ?
C24 H24B 0.98 . ?
C24 H24C 0.98 . ?
C25 H25A 0.98 . ?
C25 H25B 0.98 . ?
C25 H25C 0.98 . ?
C26 O12 1.185(18) . ?
C26 O11 1.294(19) . ?
C26 C27 1.550(14) . ?
C27 C30 1.477(14) . ?
C27 C28 1.483(14) . ?
C27 C29 1.525(14) . ?
C28 H28A 0.98 . ?
C28 H28B 0.98 . ?
C28 H28C 0.98 . ?
C29 H29A 0.98 . ?
C29 H29B 0.98 . ?
C29 H29C 0.98 . ?
C30 H30A 0.98 . ?
C30 H30B 0.98 . ?
C30 H30C 0.98 . ?
C31 O13 1.241(16) . ?
C31 O14 1.265(17) . ?
C31 C32 1.544(13) . ?
C32 C33 1.484(13) . ?
C32 C34 1.493(13) . ?
C32 C35 1.497(13) . ?
C33 H33A 0.98 . ?
C33 H33B 0.98 . ?
C33 H33C 0.98 . ?
C34 H34A 0.98 . ?
C34 H34B 0.98 . ?
C34 H34C 0.98 . ?
C35 H35A 0.98 . ?
C35 H35B 0.98 . ?
C35 H35C 0.98 . ?
C36 O15 1.216(17) . ?
C36 O16 1.237(17) . ?
C36 C37 1.546(13) . ?
C37 C40 1.446(13) . ?
C37 C38 1.486(13) . ?
C37 C39 1.527(13) . ?
C38 H38A 0.98 . ?
C38 H38B 0.98 . ?
C38 H38C 0.98 . ?
C39 H39A 0.98 . ?
C39 H39B 0.98 . ?
C39 H39C 0.98 . ?
C40 H40A 0.98 . ?
C40 H40B 0.98 . ?
C40 H40C 0.98 . ?
C41 O18 1.236(18) . ?
C41 O17 1.251(18) . ?
C41 C42 1.542(13) . ?
C42 C43 1.461(13) . ?
C42 C44 1.478(13) . ?
C42 C45 1.502(14) . ?
C43 H43A 0.98 . ?
C43 H43B 0.98 . ?
C43 H43C 0.98 . ?
C44 H44A 0.98 . ?
C44 H44B 0.98 . ?
C44 H44C 0.98 . ?
C45 H45A 0.98 . ?
C45 H45B 0.98 . ?
C45 H45C 0.98 . ?
C46 O20 1.204(16) . ?
C46 O19 1.227(17) . ?
C46 C47 1.538(13) . ?
C47 C48 1.486(12) . ?
C47 C49 1.497(13) . ?
C47 C50 1.500(13) . ?
C48 H48A 0.98 . ?
C48 H48B 0.98 . ?
C48 H48C 0.98 . ?
C49 H49A 0.98 . ?
C49 H49B 0.98 . ?
C49 H49C 0.98 . ?
C50 H50A 0.98 . ?
C50 H50B 0.98 . ?
C50 H50C 0.98 . ?
C51 O22 1.241(16) . ?
C51 O21 1.250(17) . ?
C51 C52 1.556(13) . ?
C52 C55 1.466(13) . ?
C52 C54 1.487(13) . ?
C52 C53 1.512(13) . ?
C53 H53A 0.98 . ?
C53 H53B 0.98 . ?
C53 H53C 0.98 . ?
C54 H54A 0.98 . ?
C54 H54B 0.98 . ?
C54 H54C 0.98 . ?
C55 H55A 0.98 . ?
C55 H55B 0.98 . ?
C55 H55C 0.98 . ?
C56 O24 1.258(16) . ?
C56 O23 1.289(17) . ?
C56 C57 1.556(12) . ?
C57 C60 1.452(13) . ?
C57 C58 1.467(13) . ?
C57 C59 1.493(13) . ?
C58 H58A 0.98 . ?
C58 H58B 0.98 . ?
C58 H58C 0.98 . ?
C59 H59A 0.98 . ?
C59 H59B 0.98 . ?
C59 H59C 0.98 . ?
C60 H60A 0.98 . ?
C60 H60B 0.98 . ?
C60 H60C 0.98 . ?
C61 O26 1.224(16) . ?
C61 O25 1.235(17) . ?
C61 C62 1.550(14) . ?
C62 C63 1.471(13) . ?
C62 C65 1.497(13) . ?
C62 C64 1.516(13) . ?
C63 H63A 0.98 . ?
C63 H63B 0.98 . ?
C63 H63C 0.98 . ?
C64 H64A 0.98 . ?
C64 H64B 0.98 . ?
C64 H64C 0.98 . ?
C65 H65A 0.98 . ?
C65 H65B 0.98 . ?
C65 H65C 0.98 . ?
C66 O27 1.214(18) . ?
C66 O28 1.239(17) . ?
C66 C67 1.552(13) . ?
C67 C68 1.458(14) . ?
C67 C69 1.489(14) . ?
C67 C70 1.513(15) . ?
C68 H68A 0.98 . ?
C68 H68B 0.98 . ?
C68 H68C 0.98 . ?
C69 H69A 0.98 . ?
C69 H69B 0.98 . ?
C69 H69C 0.98 . ?
C70 H70A 0.98 . ?
C70 H70B 0.98 . ?
C70 H70C 0.98 . ?
C71 O32 1.235(17) . ?
C71 O31 1.265(18) . ?
C71 C72 1.547(13) . ?
C72 C75 1.471(13) . ?
C72 C73 1.501(14) . ?
C72 C74 1.505(14) . ?
C73 H73A 0.98 . ?
C73 H73B 0.98 . ?
C73 H73C 0.98 . ?
C74 H74A 0.98 . ?
C74 H74B 0.98 . ?
C74 H74C 0.98 . ?
C75 H75A 0.98 . ?
C75 H75B 0.98 . ?
C75 H75C 0.98 . ?
C76 O34 1.242(19) . ?
C76 O33 1.287(19) . ?
C76 C77 1.566(13) . ?
C77 C78 1.475(14) . ?
C77 C79 1.487(13) . ?
C77 C80 1.493(14) . ?
C78 H78A 0.98 . ?
C78 H78B 0.98 . ?
C78 H78C 0.98 . ?
C79 H79A 0.98 . ?
C79 H79B 0.98 . ?
C79 H79C 0.98 . ?
C80 H80A 0.98 . ?
C80 H80B 0.98 . ?
C80 H80C 0.98 . ?
C81A O29B 0.89(3) . ?
C81A C81B 1.03(4) . ?
C81A O29 1.243(18) . ?
C81A O30A 1.291(18) . ?
C81A C82 1.555(14) . ?
C81A Y2 2.88(2) . ?
C81B O30A 1.02(3) . ?
C81B O30 1.238(17) . ?
C81B O29B 1.269(18) . ?
C81B C82 1.538(14) . ?
C81B Y1 2.87(2) . ?
C82 C85 1.48(3) . ?
C82 C84 1.49(3) . ?
C82 C83 1.66(3) . ?
C83 H83A 0.98 . ?
C83 H83B 0.98 . ?
C83 H83C 0.98 . ?
C84 H84A 0.98 . ?
C84 H84B 0.98 . ?
C84 H84C 0.98 . ?
C85 H85A 0.98 . ?
C85 H85B 0.98 . ?
C85 H85C 0.98 . ?
C86 C87 1.465(19) . ?
C86 H86A 0.98 . ?
C86 H86B 0.98 . ?
C86 H86C 0.98 . ?
C87 N1 1.433(16) . ?
C87 H87A 0.99 . ?
C87 H87B 0.99 . ?
C88 N1 1.499(16) . ?
C88 C89 1.502(19) . ?
C88 H88A 0.99 . ?
C88 H88B 0.99 . ?
C89 H89A 0.98 . ?
C89 H89B 0.98 . ?
C89 H89C 0.98 . ?
Cr1 F3 1.878(7) . ?
Cr1 O27 1.940(11) . ?
Cr1 F4 1.942(8) . ?
Cr1 O25 1.945(11) . ?
Cr1 O24 1.962(10) . ?
Cr1 O22 1.983(10) . ?
Cr2 F4 1.914(7) . ?
Cr2 F5 1.926(7) . ?
Cr2 O23 1.951(9) . ?
Cr2 O21 1.956(10) . ?
Cr2 O18 1.965(10) . ?
Cr2 O20 1.968(10) . ?
Cr3 O14 1.908(12) . ?
Cr3 F5 1.909(7) . ?
Cr3 F6 1.920(7) . ?
Cr3 O17 1.932(12) . ?
Cr3 O19 1.951(11) . ?
Cr3 O16 1.952(11) . ?
Cr4 O12 1.907(12) . ?
Cr4 F6 1.912(7) . ?
Cr4 O10 1.916(10) . ?
Cr4 F7 1.925(7) . ?
Cr4 O15 1.937(11) . ?
Cr4 O13 1.938(10) . ?
Cr5 F8 1.912(9) . ?
Cr5 F7 1.928(7) . ?
Cr5 O8 1.929(10) . ?
Cr5 O6 1.963(10) . ?
Cr5 O9 1.968(9) . ?
Cr5 O11 1.968(13) . ?
Cr6 F9 1.927(8) . ?
Cr6 O3 1.931(11) . ?
Cr6 O1 1.936(11) . ?
Cr6 F8 1.948(7) . ?
Cr6 O7 1.965(13) . ?
Cr6 O5 1.995(11) . ?
F2 Y2 2.187(8) . ?
F2 Y1 2.194(7) . ?
F3 Y2 2.344(7) . ?
F9 Y1 2.322(8) . ?
N1 H1A 0.92 . ?
N1 H1B 0.92 . ?
O2 Y1 2.321(14) . ?
O4 Y1 2.358(13) . ?
O26 Y2 2.303(12) . ?
O28 Y2 2.352(11) . ?
O29 O29B 1.54(3) . ?
O29 Y2 2.37(2) . ?
O30 O30A 1.64(3) . ?
O30 Y1 2.40(2) . ?
O29B O30A 0.75(3) . ?
O29B Y2 2.24(2) . ?
O29B Y1 2.73(3) . ?
O30A Y1 2.16(2) . ?
O30A Y2 2.73(2) . ?
O31 Y2 2.333(11) . ?
O32 Y1 2.349(11) . ?
O33 Y2 2.268(12) . ?
O34 Y1 2.309(11) . ?
O35A O35C 1.14(4) . ?
O35A O35A 1.51(5) 2_556 ?
O35B Y2 2.86(3) . ?
O35C Y1 2.90(4) . ?
Y1 Y2 3.667(3) . ?
O36 C93 1.55(2) . ?
O36 C92 1.56(2) . ?
O36 H36A 0.99 . ?
O36 H36B 0.99 . ?
C91 C92 1.52(2) . ?
C91 H91A 0.98 . ?
C91 H91B 0.98 . ?
C91 H91C 0.98 . ?
C92 H92A 0.99 . ?
C92 H92B 0.99 . ?
C93 C94 1.56(2) . ?
C93 H93A 0.99 . ?
C93 H93B 0.99 . ?
C94 H94A 0.98 . ?
C94 H94B 0.98 . ?
C94 H94C 0.98 . ?

loop_
_geom_torsion_atom_site_label_1
_geom_torsion_atom_site_label_2
_geom_torsion_atom_site_label_3
_geom_torsion_atom_site_label_4
_geom_torsion
_geom_torsion_site_symmetry_1
_geom_torsion_site_symmetry_2
_geom_torsion_site_symmetry_3
_geom_torsion_site_symmetry_4
_geom_torsion_publ_flag
O2 C1 C2 C3 168.5(16) . . . . ?
O1 C1 C2 C3 -17.7(19) . . . . ?
O2 C1 C2 C4 46(2) . . . . ?
O1 C1 C2 C4 -139.8(15) . . . . ?
O2 C1 C2 C5 -72(2) . . . . ?
O1 C1 C2 C5 101.4(16) . . . . ?
O4 C6 C7 C10 125.4(19) . . . . ?
O3 C6 C7 C10 -57(2) . . . . ?
O4 C6 C7 C8 -111(2) . . . . ?
O3 C6 C7 C8 67(2) . . . . ?
O4 C6 C7 C9 6(2) . . . . ?
O3 C6 C7 C9 -175.9(18) . . . . ?
O5 C11 C12 C13 169.4(17) . . . . ?
O6 C11 C12 C13 -13(2) . . . . ?
O5 C11 C12 C14 -68.8(18) . . . . ?
O6 C11 C12 C14 108.9(16) . . . . ?
O5 C11 C12 C15 46.5(19) . . . . ?
O6 C11 C12 C15 -135.7(16) . . . . ?
O7 C16 C17 C20 167.5(17) . . . . ?
O8 C16 C17 C20 -9(2) . . . . ?
O7 C16 C17 C18 46(2) . . . . ?
O8 C16 C17 C18 -130.3(16) . . . . ?
O7 C16 C17 C19 -74.6(19) . . . . ?
O8 C16 C17 C19 109.0(16) . . . . ?
O10 C21 C22 C23 64(2) . . . . ?
O9 C21 C22 C23 -119.2(16) . . . . ?
O10 C21 C22 C25 -174.7(17) . . . . ?
O9 C21 C22 C25 2(2) . . . . ?
O10 C21 C22 C24 -54(2) . . . . ?
O9 C21 C22 C24 122.8(16) . . . . ?
O12 C26 C27 C30 -149(2) . . . . ?
O11 C26 C27 C30 39(2) . . . . ?
O12 C26 C27 C28 -30(2) . . . . ?
O11 C26 C27 C28 158.0(16) . . . . ?
O12 C26 C27 C29 93(2) . . . . ?
O11 C26 C27 C29 -78.4(18) . . . . ?
O13 C31 C32 C33 66.3(18) . . . . ?
O14 C31 C32 C33 -102.4(18) . . . . ?
O13 C31 C32 C34 -56.3(18) . . . . ?
O14 C31 C32 C34 135.0(17) . . . . ?
O13 C31 C32 C35 -176.2(15) . . . . ?
O14 C31 C32 C35 15(2) . . . . ?
O15 C36 C37 C40 64.3(19) . . . . ?
O16 C36 C37 C40 -118.3(17) . . . . ?
O15 C36 C37 C38 -173.3(15) . . . . ?
O16 C36 C37 C38 4(2) . . . . ?
O15 C36 C37 C39 -53.0(18) . . . . ?
O16 C36 C37 C39 124.4(16) . . . . ?
O18 C41 C42 C43 -32(2) . . . . ?
O17 C41 C42 C43 143.0(17) . . . . ?
O18 C41 C42 C44 92.2(18) . . . . ?
O17 C41 C42 C44 -92.7(18) . . . . ?
O18 C41 C42 C45 -153.0(16) . . . . ?
O17 C41 C42 C45 22(2) . . . . ?
O20 C46 C47 C48 12.1(19) . . . . ?
O19 C46 C47 C48 -171.0(14) . . . . ?
O20 C46 C47 C49 135.1(16) . . . . ?
O19 C46 C47 C49 -48.0(19) . . . . ?
O20 C46 C47 C50 -106.6(16) . . . . ?
O19 C46 C47 C50 70.4(18) . . . . ?
O22 C51 C52 C55 161.9(15) . . . . ?
O21 C51 C52 C55 -24.0(19) . . . . ?
O22 C51 C52 C54 37.9(19) . . . . ?
O21 C51 C52 C54 -147.9(15) . . . . ?
O22 C51 C52 C53 -81.9(18) . . . . ?
O21 C51 C52 C53 92.2(17) . . . . ?
O24 C56 C57 C60 105.9(18) . . . . ?
O23 C56 C57 C60 -71.0(18) . . . . ?
O24 C56 C57 C58 -132.9(17) . . . . ?
O23 C56 C57 C58 50.1(18) . . . . ?
O24 C56 C57 C59 -14.3(19) . . . . ?
O23 C56 C57 C59 168.7(15) . . . . ?
O26 C61 C62 C63 -133.5(17) . . . . ?
O25 C61 C62 C63 56.0(19) . . . . ?
O26 C61 C62 C65 111.4(18) . . . . ?
O25 C61 C62 C65 -59.0(19) . . . . ?
O26 C61 C62 C64 -10(2) . . . . ?
O25 C61 C62 C64 179.9(16) . . . . ?
O27 C66 C67 C68 -172.9(18) . . . . ?
O28 C66 C67 C68 15(2) . . . . ?
O27 C66 C67 C69 -44(2) . . . . ?
O28 C66 C67 C69 144(2) . . . . ?
O27 C66 C67 C70 70(2) . . . . ?
O28 C66 C67 C70 -101(2) . . . . ?
O32 C71 C72 C75 -29(2) . . . . ?
O31 C71 C72 C75 155.5(18) . . . . ?
O32 C71 C72 C73 -150.0(18) . . . . ?
O31 C71 C72 C73 35(2) . . . . ?
O32 C71 C72 C74 91(2) . . . . ?
O31 C71 C72 C74 -84(2) . . . . ?
O34 C76 C77 C78 -77(2) . . . . ?
O33 C76 C77 C78 104(2) . . . . ?
O34 C76 C77 C79 45(2) . . . . ?
O33 C76 C77 C79 -135.2(18) . . . . ?
O34 C76 C77 C80 162.3(19) . . . . ?
O33 C76 C77 C80 -17(2) . . . . ?
O29B C81A C81B O30A -13(4) . . . . ?
O29 C81A C81B O30A -1E1(5) . . . . ?
C82 C81A C81B O30A 178(3) . . . . ?
Y2 C81A C81B O30A -11(4) . . . . ?
O29B C81A C81B O30 1E1(3) . . . . ?
O29 C81A C81B O30 2E1(7) . . . . ?
O30A C81A C81B O30 3E1(2) . . . . ?
C82 C81A C81B O30 -16E1(3) . . . . ?
Y2 C81A C81B O30 2E1(3) . . . . ?
O29 C81A C81B O29B 0E1(4) . . . . ?
O30A C81A C81B O29B 13(4) . . . . ?
C82 C81A C81B O29B -169(4) . . . . ?
Y2 C81A C81B O29B 2(2) . . . . ?
O29B C81A C81B C82 169(4) . . . . ?
O29 C81A C81B C82 17E1(10) . . . . ?
O30A C81A C81B C82 -178(3) . . . . ?
Y2 C81A C81B C82 172(3) . . . . ?
O29B C81A C81B Y1 -3(5) . . . . ?
O29 C81A C81B Y1 -0E1(5) . . . . ?
O30A C81A C81B Y1 10.3(19) . . . . ?
C82 C81A C81B Y1 -172(3) . . . . ?
Y2 C81A C81B Y1 0(5) . . . . ?
O30A C81B C82 C85 148(8) . . . . ?
C81A C81B C82 C85 153(4) . . . . ?
O30 C81B C82 C85 -32(4) . . . . ?
O29B C81B C82 C85 161(3) . . . . ?
Y1 C81B C82 C85 -78(12) . . . . ?
O30A C81B C82 C84 -90(8) . . . . ?
C81A C81B C82 C84 -86(4) . . . . ?
O30 C81B C82 C84 89(4) . . . . ?
O29B C81B C82 C84 -78(3) . . . . ?
Y1 C81B C82 C84 44(12) . . . . ?
O30A C81B C82 C81A -4(7) . . . . ?
O30 C81B C82 C81A 175(6) . . . . ?
O29B C81B C82 C81A 8(3) . . . . ?
Y1 C81B C82 C81A 129(13) . . . . ?
O30A C81B C82 C83 37(9) . . . . ?
C81A C81B C82 C83 41(4) . . . . ?
O30 C81B C82 C83 -143(3) . . . . ?
O29B C81B C82 C83 49(4) . . . . ?
Y1 C81B C82 C83 171(10) . . . . ?
O29B C81A C82 C85 -58(11) . . . . ?
C81B C81A C82 C85 -36(5) . . . . ?
O29 C81A C82 C85 145(3) . . . . ?
O30A C81A C82 C85 -34(5) . . . . ?
Y2 C81A C82 C85 18E1(10) . . . . ?
O29B C81A C82 C84 87(9) . . . . ?
C81B C81A C82 C84 109(4) . . . . ?
O29 C81A C82 C84 -70(4) . . . . ?
O30A C81A C82 C84 111(3) . . . . ?
Y2 C81A C82 C84 -36(11) . . . . ?
O29B C81A C82 C81B -22(8) . . . . ?
O29 C81A C82 C81B -18E1(10) . . . . ?
O30A C81A C82 C81B 2(3) . . . . ?
Y2 C81A C82 C81B -145(12) . . . . ?
O29B C81A C82 C83 -169(9) . . . . ?
C81B C81A C82 C83 -147(4) . . . . ?
O29 C81A C82 C83 34(4) . . . . ?
O30A C81A C82 C83 -145(3) . . . . ?
Y2 C81A C82 C83 68(11) . . . . ?
O27 Cr1 F3 Y2 45.2(5) . . . . ?
F4 Cr1 F3 Y2 134.7(5) . . . . ?
O25 Cr1 F3 Y2 -50.0(5) . . . . ?
O24 Cr1 F3 Y2 -137.6(5) . . . . ?
O22 Cr1 F3 Y2 -12E1(8) . . . . ?
F5 Cr2 F4 Cr1 -128.4(4) . . . . ?
O23 Cr2 F4 Cr1 -40.6(4) . . . . ?
O21 Cr2 F4 Cr1 51.4(5) . . . . ?
O18 Cr2 F4 Cr1 140.9(4) . . . . ?
O20 Cr2 F4 Cr1 21(7) . . . . ?
F3 Cr1 F4 Cr2 154.0(4) . . . . ?
O27 Cr1 F4 Cr2 -110.4(5) . . . . ?
O25 Cr1 F4 Cr2 50(4) . . . . ?
O24 Cr1 F4 Cr2 62.1(4) . . . . ?
O22 Cr1 F4 Cr2 -25.6(5) . . . . ?
O14 Cr3 F5 Cr2 -32(15) . . . . ?
F6 Cr3 F5 Cr2 137.0(4) . . . . ?
O17 Cr3 F5 Cr2 47.9(5) . . . . ?
O19 Cr3 F5 Cr2 -45.8(5) . . . . ?
O16 Cr3 F5 Cr2 -132.4(5) . . . . ?
F4 Cr2 F5 Cr3 -141.7(4) . . . . ?
O23 Cr2 F5 Cr3 126.6(5) . . . . ?
O21 Cr2 F5 Cr3 45(17) . . . . ?
O18 Cr2 F5 Cr3 -52.5(5) . . . . ?
O20 Cr2 F5 Cr3 39.8(5) . . . . ?
O12 Cr4 F6 Cr3 37(8) . . . . ?
O10 Cr4 F6 Cr3 138.1(5) . . . . ?
F7 Cr4 F6 Cr3 -132.8(4) . . . . ?
O15 Cr4 F6 Cr3 -42.4(5) . . . . ?
O13 Cr4 F6 Cr3 49.7(5) . . . . ?
O14 Cr3 F6 Cr4 -39.0(5) . . . . ?
F5 Cr3 F6 Cr4 141.3(4) . . . . ?
O17 Cr3 F6 Cr4 -128.1(5) . . . . ?
O19 Cr3 F6 Cr4 22(8) . . . . ?
O16 Cr3 F6 Cr4 50.9(5) . . . . ?
O12 Cr4 F7 Cr5 38.1(6) . . . . ?
F6 Cr4 F7 Cr5 -142.6(5) . . . . ?
O10 Cr4 F7 Cr5 -53.1(5) . . . . ?
O15 Cr4 F7 Cr5 125.6(5) . . . . ?
O13 Cr4 F7 Cr5 -45(9) . . . . ?
F8 Cr5 F7 Cr4 134.9(4) . . . . ?
O8 Cr5 F7 Cr4 -32(6) . . . . ?
O6 Cr5 F7 Cr4 -132.9(5) . . . . ?
O9 Cr5 F7 Cr4 43.8(5) . . . . ?
O11 Cr5 F7 Cr4 -45.5(5) . . . . ?
F7 Cr5 F8 Cr6 129.1(4) . . . . ?
O8 Cr5 F8 Cr6 -51.7(5) . . . . ?
O6 Cr5 F8 Cr6 39.5(5) . . . . ?
O9 Cr5 F8 Cr6 -140.2(5) . . . . ?
O11 Cr5 F8 Cr6 -3E1(2) . . . . ?
F9 Cr6 F8 Cr5 -152.7(5) . . . . ?
O3 Cr6 F8 Cr5 -29(5) . . . . ?
O1 Cr6 F8 Cr5 114.7(5) . . . . ?
O7 Cr6 F8 Cr5 28.5(5) . . . . ?
O5 Cr6 F8 Cr5 -58.6(5) . . . . ?
O3 Cr6 F9 Y1 47.0(5) . . . . ?
O1 Cr6 F9 Y1 -49.7(5) . . . . ?
F8 Cr6 F9 Y1 -137.8(4) . . . . ?
O7 Cr6 F9 Y1 1(13) . . . . ?
O5 Cr6 F9 Y1 134.8(5) . . . . ?
C86 C87 N1 C88 179.8(12) . . . . ?
C89 C88 N1 C87 -179.3(13) . . . . ?
O2 C1 O1 Cr6 27(3) . . . . ?
C2 C1 O1 Cr6 -146.7(11) . . . . ?
F9 Cr6 O1 C1 1.5(15) . . . . ?
O3 Cr6 O1 C1 -93.8(15) . . . . ?
F8 Cr6 O1 C1 89.6(15) . . . . ?
O7 Cr6 O1 C1 -177.1(15) . . . . ?
O5 Cr6 O1 C1 147(3) . . . . ?
O1 C1 O2 Y1 -10(3) . . . . ?
C2 C1 O2 Y1 163.1(12) . . . . ?
O4 C6 O3 Cr6 3(4) . . . . ?
C7 C6 O3 Cr6 -174.6(10) . . . . ?
F9 Cr6 O3 C6 -33.2(18) . . . . ?
O1 Cr6 O3 C6 59.9(19) . . . . ?
F8 Cr6 O3 C6 -157(4) . . . . ?
O7 Cr6 O3 C6 145.5(18) . . . . ?
O5 Cr6 O3 C6 -127.0(18) . . . . ?
O3 C6 O4 Y1 26(4) . . . . ?
C7 C6 O4 Y1 -156.9(12) . . . . ?
O6 C11 O5 Cr6 -30(3) . . . . ?
C12 C11 O5 Cr6 147.7(9) . . . . ?
F9 Cr6 O5 C11 142.9(12) . . . . ?
O3 Cr6 O5 C11 -122.3(13) . . . . ?
O1 Cr6 O5 C11 -2(4) . . . . ?
F8 Cr6 O5 C11 54.9(12) . . . . ?
O7 Cr6 O5 C11 -38.4(13) . . . . ?
O5 C11 O6 Cr5 -7(3) . . . . ?
C12 C11 O6 Cr5 175.2(8) . . . . ?
F8 Cr5 O6 C11 2.2(14) . . . . ?
F7 Cr5 O6 C11 -88.1(14) . . . . ?
O8 Cr5 O6 C11 95.5(14) . . . . ?
O9 Cr5 O6 C11 18E1(10) . . . . ?
O11 Cr5 O6 C11 -178.9(14) . . . . ?
O8 C16 O7 Cr6 -26(3) . . . . ?
C17 C16 O7 Cr6 158.4(10) . . . . ?
F9 Cr6 O7 C16 -121(12) . . . . ?
O3 Cr6 O7 C16 -167.6(17) . . . . ?
O1 Cr6 O7 C16 -70.8(17) . . . . ?
F8 Cr6 O7 C16 17.2(17) . . . . ?
O5 Cr6 O7 C16 104.6(17) . . . . ?
O7 C16 O8 Cr5 -17(3) . . . . ?
C17 C16 O8 Cr5 159.0(10) . . . . ?
F8 Cr5 O8 C16 49.1(13) . . . . ?
F7 Cr5 O8 C16 -144(5) . . . . ?
O6 Cr5 O8 C16 -43.2(13) . . . . ?
O9 Cr5 O8 C16 140.1(13) . . . . ?
O11 Cr5 O8 C16 -130.5(13) . . . . ?
O10 C21 O9 Cr5 -6(3) . . . . ?
C22 C21 O9 Cr5 177.6(11) . . . . ?
F8 Cr5 O9 C21 -99.0(15) . . . . ?
F7 Cr5 O9 C21 -8.7(15) . . . . ?
O8 Cr5 O9 C21 167.7(16) . . . . ?
O6 Cr5 O9 C21 86(7) . . . . ?
O11 Cr5 O9 C21 82.1(15) . . . . ?
O9 C21 O10 Cr4 -14(3) . . . . ?
C22 C21 O10 Cr4 162.2(11) . . . . ?
O12 Cr4 O10 C21 -56.0(16) . . . . ?
F6 Cr4 O10 C21 127.3(16) . . . . ?
F7 Cr4 O10 C21 38.5(16) . . . . ?
O15 Cr4 O10 C21 -3E1(2) . . . . ?
O13 Cr4 O10 C21 -141.1(16) . . . . ?
O12 C26 O11 Cr5 0(3) . . . . ?
C27 C26 O11 Cr5 171.4(11) . . . . ?
F8 Cr5 O11 C26 -17E1(10) . . . . ?
F7 Cr5 O11 C26 27.8(15) . . . . ?
O8 Cr5 O11 C26 -151.4(16) . . . . ?
O6 Cr5 O11 C26 117.4(15) . . . . ?
O9 Cr5 O11 C26 -62.9(15) . . . . ?
O11 C26 O12 Cr4 -18(3) . . . . ?
C27 C26 O12 Cr4 171.9(12) . . . . ?
F6 Cr4 O12 C26 -17E1(9) . . . . ?
O10 Cr4 O12 C26 87.6(17) . . . . ?
F7 Cr4 O12 C26 -1.5(18) . . . . ?
O15 Cr4 O12 C26 -91.8(18) . . . . ?
O13 Cr4 O12 C26 175.9(18) . . . . ?
O14 C31 O13 Cr4 -5(3) . . . . ?
C32 C31 O13 Cr4 -172.8(10) . . . . ?
O12 Cr4 O13 C31 150.2(15) . . . . ?
F6 Cr4 O13 C31 -29.0(14) . . . . ?
O10 Cr4 O13 C31 -118.4(14) . . . . ?
F7 Cr4 O13 C31 -126(9) . . . . ?
O15 Cr4 O13 C31 62.9(15) . . . . ?
O13 C31 O14 Cr3 27(3) . . . . ?
C32 C31 O14 Cr3 -165.1(10) . . . . ?
F5 Cr3 O14 C31 17E1(9) . . . . ?
F6 Cr3 O14 C31 -4.1(17) . . . . ?
O17 Cr3 O14 C31 85.0(17) . . . . ?
O19 Cr3 O14 C31 178.7(17) . . . . ?
O16 Cr3 O14 C31 -94.7(17) . . . . ?
O16 C36 O15 Cr4 11(3) . . . . ?
C37 C36 O15 Cr4 -172.1(9) . . . . ?
O12 Cr4 O15 C36 -169.9(15) . . . . ?
F6 Cr4 O15 C36 6.8(15) . . . . ?
O10 Cr4 O15 C36 17E1(10) . . . . ?
F7 Cr4 O15 C36 95.6(15) . . . . ?
O13 Cr4 O15 C36 -84.8(15) . . . . ?
O15 C36 O16 Cr3 7(3) . . . . ?
C37 C36 O16 Cr3 -170.0(10) . . . . ?
O14 Cr3 O16 C36 59.3(14) . . . . ?
F5 Cr3 O16 C36 -122.5(14) . . . . ?
F6 Cr3 O16 C36 -33.4(14) . . . . ?
O17 Cr3 O16 C36 4E1(3) . . . . ?
O19 Cr3 O16 C36 145.0(15) . . . . ?
O18 C41 O17 Cr3 -19(3) . . . . ?
C42 C41 O17 Cr3 166.4(10) . . . . ?
O14 Cr3 O17 C41 169.1(16) . . . . ?
F5 Cr3 O17 C41 -9.2(16) . . . . ?
F6 Cr3 O17 C41 -98.2(16) . . . . ?
O19 Cr3 O17 C41 83.4(16) . . . . ?
O16 Cr3 O17 C41 -17E1(10) . . . . ?
O17 C41 O18 Cr2 10(2) . . . . ?
C42 C41 O18 Cr2 -175.4(8) . . . . ?
F4 Cr2 O18 C41 111.7(13) . . . . ?
F5 Cr2 O18 C41 22.1(13) . . . . ?
O23 Cr2 O18 C41 -9(13) . . . . ?
O21 Cr2 O18 C41 -156.6(13) . . . . ?
O20 Cr2 O18 C41 -70.9(13) . . . . ?
O20 C46 O19 Cr3 -6(3) . . . . ?
C47 C46 O19 Cr3 177.4(10) . . . . ?
O14 Cr3 O19 C46 -150.4(16) . . . . ?
F5 Cr3 O19 C46 29.2(15) . . . . ?
F6 Cr3 O19 C46 149(7) . . . . ?
O17 Cr3 O19 C46 -61.6(16) . . . . ?
O16 Cr3 O19 C46 119.4(15) . . . . ?
O19 C46 O20 Cr2 -6(3) . . . . ?
C47 C46 O20 Cr2 170.2(9) . . . . ?
F4 Cr2 O20 C46 -159(6) . . . . ?
F5 Cr2 O20 C46 -10.2(15) . . . . ?
O23 Cr2 O20 C46 -97.9(15) . . . . ?
O21 Cr2 O20 C46 169.9(15) . . . . ?
O18 Cr2 O20 C46 80.5(15) . . . . ?
O22 C51 O21 Cr2 25(2) . . . . ?
C52 C51 O21 Cr2 -148.6(9) . . . . ?
F4 Cr2 O21 C51 -56.4(12) . . . . ?
F5 Cr2 O21 C51 117(16) . . . . ?
O23 Cr2 O21 C51 35.4(12) . . . . ?
O18 Cr2 O21 C51 -145.6(12) . . . . ?
O20 Cr2 O21 C51 122.1(12) . . . . ?
O21 C51 O22 Cr1 24(3) . . . . ?
C52 C51 O22 Cr1 -163.3(10) . . . . ?
F3 Cr1 O22 C51 -13E1(7) . . . . ?
O27 Cr1 O22 C51 68.9(13) . . . . ?
F4 Cr1 O22 C51 -20.5(13) . . . . ?
O25 Cr1 O22 C51 164.1(14) . . . . ?
O24 Cr1 O22 C51 -108.2(13) . . . . ?
O24 C56 O23 Cr2 20(2) . . . . ?
C57 C56 O23 Cr2 -163.6(9) . . . . ?
F4 Cr2 O23 C56 -8.0(12) . . . . ?
F5 Cr2 O23 C56 81.5(12) . . . . ?
O21 Cr2 O23 C56 -99.8(13) . . . . ?
O18 Cr2 O23 C56 113(13) . . . . ?
O20 Cr2 O23 C56 174.6(13) . . . . ?
O23 C56 O24 Cr1 21(2) . . . . ?
C57 C56 O24 Cr1 -155.8(9) . . . . ?
F3 Cr1 O24 C56 -139.3(12) . . . . ?
O27 Cr1 O24 C56 20(4) . . . . ?
F4 Cr1 O24 C56 -53.6(12) . . . . ?
O25 Cr1 O24 C56 125.4(12) . . . . ?
O22 Cr1 O24 C56 40.8(12) . . . . ?
O26 C61 O25 Cr1 -6(3) . . . . ?
C62 C61 O25 Cr1 164.4(10) . . . . ?
F3 Cr1 O25 C61 39.6(15) . . . . ?
O27 Cr1 O25 C61 -56.5(15) . . . . ?
F4 Cr1 O25 C61 143(4) . . . . ?
O24 Cr1 O25 C61 131.1(15) . . . . ?
O22 Cr1 O25 C61 -140.8(15) . . . . ?
O25 C61 O26 Y2 -34(3) . . . . ?
C62 C61 O26 Y2 156.9(12) . . . . ?
O28 C66 O27 Cr1 -19(3) . . . . ?
C67 C66 O27 Cr1 170.4(11) . . . . ?
F3 Cr1 O27 C66 0.4(17) . . . . ?
F4 Cr1 O27 C66 -85.4(17) . . . . ?
O25 Cr1 O27 C66 96.2(17) . . . . ?
O24 Cr1 O27 C66 -158(3) . . . . ?
O22 Cr1 O27 C66 -179.7(17) . . . . ?
O27 C66 O28 Y2 -10(3) . . . . ?
C67 C66 O28 Y2 159.9(13) . . . . ?
C81B C81A O29 O29B -0E1(4) . . . . ?
O30A C81A O29 O29B -12(3) . . . . ?
C82 C81A O29 O29B 169(6) . . . . ?
Y2 C81A O29 O29B -2(4) . . . . ?
O29B C81A O29 Y2 2(4) . . . . ?
C81B C81A O29 Y2 0E1(5) . . . . ?
O30A C81A O29 Y2 -10(4) . . . . ?
C82 C81A O29 Y2 171(2) . . . . ?
C81A C81B O30 O30A -3E1(2) . . . . ?
O29B C81B O30 O30A -14(2) . . . . ?
C82 C81B O30 O30A -18E1(10) . . . . ?
Y1 C81B O30 O30A -8(3) . . . . ?
O30A C81B O30 Y1 8(3) . . . . ?
C81A C81B O30 Y1 -2E1(3) . . . . ?
O29B C81B O30 Y1 -6(4) . . . . ?
C82 C81B O30 Y1 -172(3) . . . . ?
C81B C81A O29B O30A 18(6) . . . . ?
O29 C81A O29B O30A -162(4) . . . . ?
C82 C81A O29B O30A 38(12) . . . . ?
Y2 C81A O29B O30A -159(7) . . . . ?
O29 C81A O29B C81B -18E1(10) . . . . ?
O30A C81A O29B C81B -18(6) . . . . ?
C82 C81A O29B C81B 21(7) . . . . ?
Y2 C81A O29B C81B -177(3) . . . . ?
C81B C81A O29B O29 18E1(10) . . . . ?
O30A C81A O29B O29 162(4) . . . . ?
C82 C81A O29B O29 -160(11) . . . . ?
Y2 C81A O29B O29 3(5) . . . . ?
C81B C81A O29B Y2 177(3) . . . . ?
O29 C81A O29B Y2 -3(5) . . . . ?
O30A C81A O29B Y2 159(7) . . . . ?
C82 C81A O29B Y2 -163(6) . . . . ?
C81B C81A O29B Y1 4(7) . . . . ?
O29 C81A O29B Y1 -176(3) . . . . ?
O30A C81A O29B Y1 -14(3) . . . . ?
C82 C81A O29B Y1 24(13) . . . . ?
Y2 C81A O29B Y1 -173(8) . . . . ?
C81A C81B O29B O30A -158(7) . . . . ?
O30 C81B O29B O30A 25(4) . . . . ?
C82 C81B O29B O30A -169(5) . . . . ?
Y1 C81B O29B O30A 19(4) . . . . ?
O30A C81B O29B C81A 158(7) . . . . ?
O30 C81B O29B C81A -177(6) . . . . ?
C82 C81B O29B C81A -11(4) . . . . ?
Y1 C81B O29B C81A 177(5) . . . . ?
O30A C81B O29B O29 158(5) . . . . ?
C81A C81B O29B O29 0(4) . . . . ?
O30 C81B O29B O29 -177(3) . . . . ?
C82 C81B O29B O29 -11(4) . . . . ?
Y1 C81B O29B O29 177(2) . . . . ?
O30A C81B O29B Y2 3E1(4) . . . . ?
C81A C81B O29B Y2 -13E1(4) . . . . ?
O30 C81B O29B Y2 6E1(5) . . . . ?
C82 C81B O29B Y2 -14E1(4) . . . . ?
Y1 C81B O29B Y2 5E1(4) . . . . ?
O30A C81B O29B Y1 -19(4) . . . . ?
C81A C81B O29B Y1 -177(5) . . . . ?
O30 C81B O29B Y1 6(4) . . . . ?
C82 C81B O29B Y1 171(3) . . . . ?
C81A O29 O29B O30A 41(8) . . . . ?
Y2 O29 O29B O30A -137(9) . . . . ?
Y2 O29 O29B C81A -178(4) . . . . ?
C81A O29 O29B C81B 0(4) . . . . ?
Y2 O29 O29B C81B -177(2) . . . . ?
C81A O29 O29B Y2 178(4) . . . . ?
C81A O29 O29B Y1 166(12) . . . . ?
Y2 O29 O29B Y1 -12(9) . . . . ?
C81A O29B O30A C81B -18(6) . . . . ?
O29 O29B O30A C81B -51(9) . . . . ?
Y2 O29B O30A C81B -178(3) . . . . ?
Y1 O29B O30A C81B 145(6) . . . . ?
C81B O29B O30A C81A 18(6) . . . . ?
O29 O29B O30A C81A -33(6) . . . . ?
Y2 O29B O30A C81A -160(7) . . . . ?
Y1 O29B O30A C81A 163(3) . . . . ?
C81A O29B O30A O30 -40(8) . . . . ?
C81B O29B O30A O30 -22(4) . . . . ?
O29 O29B O30A O30 -73(11) . . . . ?
Y2 O29B O30A O30 160(2) . . . . ?
Y1 O29B O30A O30 123(8) . . . . ?
C81A O29B O30A Y1 -163(3) . . . . ?
C81B O29B O30A Y1 -145(6) . . . . ?
O29 O29B O30A Y1 164(5) . . . . ?
Y2 O29B O30A Y1 37(7) . . . . ?
C81A O29B O30A Y2 160(7) . . . . ?
C81B O29B O30A Y2 178(3) . . . . ?
O29 O29B O30A Y2 127(10) . . . . ?
Y1 O29B O30A Y2 -37(7) . . . . ?
C81A C81B O30A O29B 15(5) . . . . ?
O30 C81B O30A O29B -160(4) . . . . ?
C82 C81B O30A O29B 20(10) . . . . ?
Y1 C81B O30A O29B -149(5) . . . . ?
O30 C81B O30A C81A -175(5) . . . . ?
O29B C81B O30A C81A -15(5) . . . . ?
C82 C81B O30A C81A 4(6) . . . . ?
Y1 C81B O30A C81A -165(3) . . . . ?
C81A C81B O30A O30 175(5) . . . . ?
O29B C81B O30A O30 160(4) . . . . ?
C82 C81B O30A O30 18E1(10) . . . . ?
Y1 C81B O30A O30 11(4) . . . . ?
C81A C81B O30A Y1 165(3) . . . . ?
O30 C81B O30A Y1 -11(4) . . . . ?
O29B C81B O30A Y1 149(5) . . . . ?
C82 C81B O30A Y1 169(6) . . . . ?
C81A C81B O30A Y2 13(5) . . . . ?
O30 C81B O30A Y2 -162(2) . . . . ?
O29B C81B O30A Y2 -2(3) . . . . ?
C82 C81B O30A Y2 18(11) . . . . ?
Y1 C81B O30A Y2 -151(6) . . . . ?
C81B C81A O30A O29B -157(8) . . . . ?
O29 C81A O30A O29B 22(5) . . . . ?
C82 C81A O30A O29B -159(7) . . . . ?
Y2 C81A O30A O29B 14(5) . . . . ?
O29B C81A O30A C81B 157(8) . . . . ?
O29 C81A O30A C81B 179(6) . . . . ?
C82 C81A O30A C81B -2(4) . . . . ?
Y2 C81A O30A C81B 170(4) . . . . ?
O29B C81A O30A O30 153(5) . . . . ?
C81B C81A O30A O30 -4(4) . . . . ?
O29 C81A O30A O30 175(3) . . . . ?
C82 C81A O30A O30 -6(4) . . . . ?
Y2 C81A O30A O30 166.7(16) . . . . ?
O29B C81A O30A Y1 76(10) . . . . ?
C81B C81A O30A Y1 -80(10) . . . . ?
O29 C81A O30A Y1 98(9) . . . . ?
C82 C81A O30A Y1 -83(10) . . . . ?
Y2 C81A O30A Y1 90(9) . . . . ?
O29B C81A O30A Y2 -14(5) . . . . ?
C81B C81A O30A Y2 -170(4) . . . . ?
O29 C81A O30A Y2 8(4) . . . . ?
C82 C81A O30A Y2 -173(3) . . . . ?
C81B O30 O30A O29B 29(5) . . . . ?
Y1 O30 O30A O29B -142(6) . . . . ?
Y1 O30 O30A C81B -171(4) . . . . ?
C81B O30 O30A C81A 4(4) . . . . ?
Y1 O30 O30A C81A -167(2) . . . . ?
C81B O30 O30A Y1 171(4) . . . . ?
C81B O30 O30A Y2 107(7) . . . . ?
Y1 O30 O30A Y2 -64(6) . . . . ?
O32 C71 O31 Y2 -6(3) . . . . ?
C72 C71 O31 Y2 169.0(11) . . . . ?
O31 C71 O32 Y1 4(3) . . . . ?
C72 C71 O32 Y1 -170.6(11) . . . . ?
O34 C76 O33 Y2 -18(3) . . . . ?
C77 C76 O33 Y2 161.4(11) . . . . ?
O33 C76 O34 Y1 21(3) . . . . ?
C77 C76 O34 Y1 -158.8(10) . . . . ?
O35A O35A O35C Y1 135(3) 2_556 . . . ?
O29B O30A Y1 F2 -25(5) . . . . ?
C81B O30A Y1 F2 -160(4) . . . . ?
C81A O30A Y1 F2 -88(9) . . . . ?
O30 O30A Y1 F2 -167.9(12) . . . . ?
Y2 O30A Y1 F2 -0.2(5) . . . . ?
O29B O30A Y1 O34 -109(5) . . . . ?
C81B O30A Y1 O34 117(4) . . . . ?
C81A O30A Y1 O34 -172(9) . . . . ?
O30 O30A Y1 O34 108.2(12) . . . . ?
Y2 O30A Y1 O34 -84.0(7) . . . . ?
O29B O30A Y1 O2 79(5) . . . . ?
C81B O30A Y1 O2 -56(4) . . . . ?
C81A O30A Y1 O2 15(10) . . . . ?
O30 O30A Y1 O2 -64.1(16) . . . . ?
Y2 O30A Y1 O2 103.6(10) . . . . ?
O29B O30A Y1 F9 -77(5) . . . . ?
C81B O30A Y1 F9 148(3) . . . . ?
C81A O30A Y1 F9 -141(9) . . . . ?
O30 O30A Y1 F9 139.8(10) . . . . ?
Y2 O30A Y1 F9 -52.5(12) . . . . ?
O29B O30A Y1 O32 53(5) . . . . ?
C81B O30A Y1 O32 -82(4) . . . . ?
C81A O30A Y1 O32 -11(9) . . . . ?
O30 O30A Y1 O32 -90.2(11) . . . . ?
Y2 O30A Y1 O32 77.5(6) . . . . ?
O29B O30A Y1 O4 -175(5) . . . . ?
C81B O30A Y1 O4 50(4) . . . . ?
C81A O30A Y1 O4 121(9) . . . . ?
O30 O30A Y1 O4 41.4(13) . . . . ?
Y2 O30A Y1 O4 -150.9(5) . . . . ?
O29B O30A Y1 O30 143(6) . . . . ?
C81B O30A Y1 O30 8(3) . . . . ?
C81A O30A Y1 O30 79(9) . . . . ?
Y2 O30A Y1 O30 167.7(15) . . . . ?
C81B O30A Y1 O29B -135(8) . . . . ?
C81A O30A Y1 O29B -64(9) . . . . ?
O30 O30A Y1 O29B -143(6) . . . . ?
Y2 O30A Y1 O29B 25(5) . . . . ?
O29B O30A Y1 C81B 135(8) . . . . ?
C81A O30A Y1 C81B 71(9) . . . . ?
O30 O30A Y1 C81B -8(3) . . . . ?
Y2 O30A Y1 C81B 159(4) . . . . ?
O29B O30A Y1 O35C 125(5) . . . . ?
C81B O30A Y1 O35C -10(4) . . . . ?
C81A O30A Y1 O35C 61(9) . . . . ?
O30 O30A Y1 O35C -18.5(13) . . . . ?
Y2 O30A Y1 O35C 149.2(10) . . . . ?
O29B O30A Y1 Y2 -25(5) . . . . ?
C81B O30A Y1 Y2 -159(4) . . . . ?
C81A O30A Y1 Y2 -88(9) . . . . ?
O30 O30A Y1 Y2 -167.7(15) . . . . ?
Y2 F2 Y1 O30A 0.2(7) . . . . ?
Y2 F2 Y1 O34 69.9(4) . . . . ?
Y2 F2 Y1 O2 -143.7(4) . . . . ?
Y2 F2 Y1 F9 148.9(4) . . . . ?
Y2 F2 Y1 O32 -77.0(4) . . . . ?
Y2 F2 Y1 O4 119.9(7) . . . . ?
Y2 F2 Y1 O30 -9.2(8) . . . . ?
Y2 F2 Y1 O29B -4.8(6) . . . . ?
Y2 F2 Y1 C81B -5.6(8) . . . . ?
Y2 F2 Y1 O35C -63.2(16) . . . . ?
C76 O34 Y1 O30A 39.8(17) . . . . ?
C76 O34 Y1 F2 -43.8(16) . . . . ?
C76 O34 Y1 O2 -148.3(16) . . . . ?
C76 O34 Y1 F9 -120.3(17) . . . . ?
C76 O34 Y1 O32 11.4(19) . . . . ?
C76 O34 Y1 O4 160.1(17) . . . . ?
C76 O34 Y1 O30 79.1(17) . . . . ?
C76 O34 Y1 O29B 28.5(17) . . . . ?
C76 O34 Y1 C81B 55.2(17) . . . . ?
C76 O34 Y1 O35C 107.5(19) . . . . ?
C76 O34 Y1 Y2 -11.0(16) . . . . ?
C1 O2 Y1 O30A 173(2) . . . . ?
C1 O2 Y1 F2 -91(2) . . . . ?
C1 O2 Y1 O34 6(2) . . . . ?
C1 O2 Y1 F9 -23(2) . . . . ?
C1 O2 Y1 O32 -161(2) . . . . ?
C1 O2 Y1 O4 57(2) . . . . ?
C1 O2 Y1 O30 131(2) . . . . ?
C1 O2 Y1 O29B -169.2(19) . . . . ?
C1 O2 Y1 C81B 154(2) . . . . ?
C1 O2 Y1 O35C 125(2) . . . . ?
C1 O2 Y1 Y2 -116(2) . . . . ?
Cr6 F9 Y1 O30A -142.6(10) . . . . ?
Cr6 F9 Y1 F2 163.5(5) . . . . ?
Cr6 F9 Y1 O34 -112.6(5) . . . . ?
Cr6 F9 Y1 O2 51.8(5) . . . . ?
Cr6 F9 Y1 O32 104.0(5) . . . . ?
Cr6 F9 Y1 O4 -31.4(5) . . . . ?
Cr6 F9 Y1 O30 -63.5(15) . . . . ?
Cr6 F9 Y1 O29B -158.9(8) . . . . ?
Cr6 F9 Y1 C81B -122.6(13) . . . . ?
Cr6 F9 Y1 O35C 7.5(12) . . . . ?
Cr6 F9 Y1 Y2 -179.6(4) . . . . ?
C71 O32 Y1 O30A -51(2) . . . . ?
C71 O32 Y1 F2 32.9(18) . . . . ?
C71 O32 Y1 O34 -24(2) . . . . ?
C71 O32 Y1 O2 145(2) . . . . ?
C71 O32 Y1 F9 92.0(19) . . . . ?
C71 O32 Y1 O4 -159.1(17) . . . . ?
C71 O32 Y1 O30 -94(2) . . . . ?
C71 O32 Y1 O29B -41.3(19) . . . . ?
C71 O32 Y1 C81B -68.3(19) . . . . ?
C71 O32 Y1 O35C -139(2) . . . . ?
C71 O32 Y1 Y2 -1.4(18) . . . . ?
C6 O4 Y1 O30A 130(2) . . . . ?
C6 O4 Y1 F2 19(2) . . . . ?
C6 O4 Y1 O34 70(2) . . . . ?
C6 O4 Y1 O2 -84(2) . . . . ?
C6 O4 Y1 F9 -10(2) . . . . ?
C6 O4 Y1 O32 -138(2) . . . . ?
C6 O4 Y1 O30 157(2) . . . . ?
C6 O4 Y1 O29B 129(2) . . . . ?
C6 O4 Y1 C81B 143(2) . . . . ?
C6 O4 Y1 O35C -159(2) . . . . ?
C6 O4 Y1 Y2 86(2) . . . . ?
C81B O30 Y1 O30A -6(2) . . . . ?
C81B O30 Y1 F2 8(2) . . . . ?
O30A O30 Y1 F2 14.0(13) . . . . ?
C81B O30 Y1 O34 -68(2) . . . . ?
O30A O30 Y1 O34 -62.5(12) . . . . ?
C81B O30 Y1 O2 139(2) . . . . ?
O30A O30 Y1 O2 144.3(11) . . . . ?
C81B O30 Y1 F9 -116(2) . . . . ?
O30A O30 Y1 F9 -110.2(15) . . . . ?
C81B O30 Y1 O32 74(2) . . . . ?
O30A O30 Y1 O32 80.1(11) . . . . ?
C81B O30 Y1 O4 -148(2) . . . . ?
O30A O30 Y1 O4 -141.9(12) . . . . ?
C81B O30 Y1 O29B 3(2) . . . . ?
O30A O30 Y1 O29B 8.7(14) . . . . ?
O30A O30 Y1 C81B 6(2) . . . . ?
C81B O30 Y1 O35C 148(3) . . . . ?
O30A O30 Y1 O35C 153.3(19) . . . . ?
C81B O30 Y1 Y2 3(2) . . . . ?
O30A O30 Y1 Y2 9.0(11) . . . . ?
C81A O29B Y1 O30A 25(5) . . . . ?
C81B O29B Y1 O30A 28(5) . . . . ?
O29 O29B Y1 O30A -138(13) . . . . ?
Y2 O29B Y1 O30A -150(6) . . . . ?
O30A O29B Y1 F2 154(5) . . . . ?
C81A O29B Y1 F2 18E1(10) . . . . ?
C81B O29B Y1 F2 -178.2(19) . . . . ?
O29 O29B Y1 F2 16(9) . . . . ?
Y2 O29B Y1 F2 4.3(5) . . . . ?
O30A O29B Y1 O34 68(5) . . . . ?
C81A O29B Y1 O34 93(6) . . . . ?
C81B O29B Y1 O34 95.5(18) . . . . ?
O29 O29B Y1 O34 -71(9) . . . . ?
Y2 O29B Y1 O34 -82.1(7) . . . . ?
O30A O29B Y1 O2 -115(5) . . . . ?
C81A O29B Y1 O2 -90(6) . . . . ?
C81B O29B Y1 O2 -87.4(19) . . . . ?
O29 O29B Y1 O2 106(9) . . . . ?
Y2 O29B Y1 O2 95.1(10) . . . . ?
O30A O29B Y1 F9 115(5) . . . . ?
C81A O29B Y1 F9 140(5) . . . . ?
C81B O29B Y1 F9 143.1(17) . . . . ?
O29 O29B Y1 F9 -23(10) . . . . ?
Y2 O29B Y1 F9 -34.5(12) . . . . ?
O30A O29B Y1 O32 -124(5) . . . . ?
C81A O29B Y1 O32 -99(6) . . . . ?
C81B O29B Y1 O32 -96.3(19) . . . . ?
O29 O29B Y1 O32 97(9) . . . . ?
Y2 O29B Y1 O32 86.2(8) . . . . ?
O30A O29B Y1 O4 5(5) . . . . ?
C81A O29B Y1 O4 30(6) . . . . ?
C81B O29B Y1 O4 33(2) . . . . ?
O29 O29B Y1 O4 -133(9) . . . . ?
Y2 O29B Y1 O4 -144.7(6) . . . . ?
O30A O29B Y1 O30 -31(5) . . . . ?
C81A O29B Y1 O30 -6(5) . . . . ?
C81B O29B Y1 O30 -3.0(19) . . . . ?
O29 O29B Y1 O30 -169(10) . . . . ?
Y2 O29B Y1 O30 179.5(13) . . . . ?
O30A O29B Y1 C81B -28(5) . . . . ?
C81A O29B Y1 C81B -3(5) . . . . ?
O29 O29B Y1 C81B -166(10) . . . . ?
Y2 O29B Y1 C81B -178(2) . . . . ?
O30A O29B Y1 O35C -55(5) . . . . ?
C81A O29B Y1 O35C -30(6) . . . . ?
C81B O29B Y1 O35C -27(2) . . . . ?
O29 O29B Y1 O35C 167(9) . . . . ?
Y2 O29B Y1 O35C 155.5(11) . . . . ?
O30A O29B Y1 Y2 150(6) . . . . ?
C81A O29B Y1 Y2 175(6) . . . . ?
C81B O29B Y1 Y2 178(2) . . . . ?
O29 O29B Y1 Y2 11(9) . . . . ?
C81A C81B Y1 O30A -17(3) . . . . ?
O30 C81B Y1 O30A 167(5) . . . . ?
O29B C81B Y1 O30A -19(3) . . . . ?
C82 C81B Y1 O30A -143(15) . . . . ?
O30A C81B Y1 F2 20(4) . . . . ?
C81A C81B Y1 F2 4(4) . . . . ?
O30 C81B Y1 F2 -173(2) . . . . ?
O29B C81B Y1 F2 1.7(18) . . . . ?
C82 C81B Y1 F2 -123(12) . . . . ?
O30A C81B Y1 O34 -59(4) . . . . ?
C81A C81B Y1 O34 -75(4) . . . . ?
O30 C81B Y1 O34 108(2) . . . . ?
O29B C81B Y1 O34 -77.4(18) . . . . ?
C82 C81B Y1 O34 158(12) . . . . ?
O30A C81B Y1 O2 139(3) . . . . ?
C81A C81B Y1 O2 122(3) . . . . ?
O30 C81B Y1 O2 -54(3) . . . . ?
O29B C81B Y1 O2 120.1(16) . . . . ?
C82 C81B Y1 O2 -5(12) . . . . ?
O30A C81B Y1 F9 -49(4) . . . . ?
C81A C81B Y1 F9 -65(4) . . . . ?
O30 C81B Y1 F9 118.1(19) . . . . ?
O29B C81B Y1 F9 -67(2) . . . . ?
C82 C81B Y1 F9 168(11) . . . . ?
O30A C81B Y1 O32 94(4) . . . . ?
C81A C81B Y1 O32 77(4) . . . . ?
O30 C81B Y1 O32 -100(2) . . . . ?
O29B C81B Y1 O32 74.9(18) . . . . ?
C82 C81B Y1 O32 -50(12) . . . . ?
O30A C81B Y1 O4 -134(4) . . . . ?
C81A C81B Y1 O4 -151(4) . . . . ?
O30 C81B Y1 O4 33(2) . . . . ?
O29B C81B Y1 O4 -152.7(17) . . . . ?
C82 C81B Y1 O4 83(12) . . . . ?
O30A C81B Y1 O30 -167(5) . . . . ?
C81A C81B Y1 O30 176(5) . . . . ?
O29B C81B Y1 O30 175(4) . . . . ?
C82 C81B Y1 O30 50(11) . . . . ?
O30A C81B Y1 O29B 19(3) . . . . ?
C81A C81B Y1 O29B 2(3) . . . . ?
O30 C81B Y1 O29B -175(4) . . . . ?
C82 C81B Y1 O29B -125(13) . . . . ?
O30A C81B Y1 O35C 169(4) . . . . ?
C81A C81B Y1 O35C 152(4) . . . . ?
O30 C81B Y1 O35C -24(2) . . . . ?
O29B C81B Y1 O35C 150(2) . . . . ?
C82 C81B Y1 O35C 26(12) . . . . ?
O30A C81B Y1 Y2 17(3) . . . . ?
C81A C81B Y1 Y2 0(3) . . . . ?
O30 C81B Y1 Y2 -176(2) . . . . ?
O29B C81B Y1 Y2 -1.7(15) . . . . ?
C82 C81B Y1 Y2 -126(12) . . . . ?
O35A O35C Y1 O30A 155(5) . . . . ?
O35A O35C Y1 F2 -142(4) . . . . ?
O35A O35C Y1 O34 95(5) . . . . ?
O35A O35C Y1 O2 -51(5) . . . . ?
O35A O35C Y1 F9 -6(6) . . . . ?
O35A O35C Y1 O32 -128(5) . . . . ?
O35A O35C Y1 O4 36(5) . . . . ?
O35A O35C Y1 O30 138(5) . . . . ?
O35A O35C Y1 O29B 165(5) . . . . ?
O35A O35C Y1 C81B 152(5) . . . . ?
O35A O35C Y1 Y2 -178(4) . . . . ?
Y1 F2 Y2 O29B 5.6(7) . . . . ?
Y1 F2 Y2 O33 -69.6(4) . . . . ?
Y1 F2 Y2 O26 -124.3(6) . . . . ?
Y1 F2 Y2 O31 77.0(4) . . . . ?
Y1 F2 Y2 F3 -146.6(4) . . . . ?
Y1 F2 Y2 O28 144.2(4) . . . . ?
Y1 F2 Y2 O29 6.9(8) . . . . ?
Y1 F2 Y2 O30A -0.2(6) . . . . ?
Y1 F2 Y2 O35B 64.3(9) . . . . ?
Y1 F2 Y2 C81A 5.4(8) . . . . ?
O30A O29B Y2 F2 -24(4) . . . . ?
C81A O29B Y2 F2 -18E1(10) . . . . ?
C81B O29B Y2 F2 -6E1(4) . . . . ?
O29 O29B Y2 F2 178.1(13) . . . . ?
Y1 O29B Y2 F2 -4.1(5) . . . . ?
O30A O29B Y2 O33 60(4) . . . . ?
C81A O29B Y2 O33 -95(5) . . . . ?
C81B O29B Y2 O33 3E1(4) . . . . ?
O29 O29B Y2 O33 -97.1(13) . . . . ?
Y1 O29B Y2 O33 80.7(7) . . . . ?
O30A O29B Y2 O26 130(4) . . . . ?
C81A O29B Y2 O26 -25(5) . . . . ?
C81B O29B Y2 O26 10E1(4) . . . . ?
O29 O29B Y2 O26 -27.8(15) . . . . ?
Y1 O29B Y2 O26 150.0(5) . . . . ?
O30A O29B Y2 O31 -104(5) . . . . ?
C81A O29B Y2 O31 101(5) . . . . ?
C81B O29B Y2 O31 -14E1(4) . . . . ?
O29 O29B Y2 O31 98.4(13) . . . . ?
Y1 O29B Y2 O31 -83.7(7) . . . . ?
O30A O29B Y2 F3 24(5) . . . . ?
C81A O29B Y2 F3 -131(5) . . . . ?
C81B O29B Y2 F3 -1E1(4) . . . . ?
O29 O29B Y2 F3 -133.1(12) . . . . ?
Y1 O29B Y2 F3 44.7(14) . . . . ?
O30A O29B Y2 O28 -124(4) . . . . ?
C81A O29B Y2 O28 81(5) . . . . ?
C81B O29B Y2 O28 -16E1(4) . . . . ?
O29 O29B Y2 O28 78.7(17) . . . . ?
Y1 O29B Y2 O28 -103.4(10) . . . . ?
O30A O29B Y2 O29 158(5) . . . . ?
C81A O29B Y2 O29 3(4) . . . . ?
C81B O29B Y2 O29 13E1(4) . . . . ?
Y1 O29B Y2 O29 177.8(17) . . . . ?
C81A O29B Y2 O30A -155(8) . . . . ?
C81B O29B Y2 O30A -3E1(4) . . . . ?
O29 O29B Y2 O30A -158(5) . . . . ?
Y1 O29B Y2 O30A 20(4) . . . . ?
O30A O29B Y2 O35B -174(5) . . . . ?
C81A O29B Y2 O35B 31(5) . . . . ?
C81B O29B Y2 O35B 16E1(4) . . . . ?
O29 O29B Y2 O35B 28.2(13) . . . . ?
Y1 O29B Y2 O35B -154.0(9) . . . . ?
O30A O29B Y2 C81A 155(8) . . . . ?
C81B O29B Y2 C81A 12E1(5) . . . . ?
O29 O29B Y2 C81A -3(4) . . . . ?
Y1 O29B Y2 C81A 175(5) . . . . ?
O30A O29B Y2 Y1 -20(4) . . . . ?
C81A O29B Y2 Y1 -175(5) . . . . ?
C81B O29B Y2 Y1 -5E1(4) . . . . ?
O29 O29B Y2 Y1 -177.8(17) . . . . ?
C76 O33 Y2 F2 39.8(16) . . . . ?
C76 O33 Y2 O29B -42.8(17) . . . . ?
C76 O33 Y2 O26 -165.0(17) . . . . ?
C76 O33 Y2 O31 -19.1(19) . . . . ?
C76 O33 Y2 F3 115.9(16) . . . . ?
C76 O33 Y2 O28 142.0(15) . . . . ?
C76 O33 Y2 O29 -81.9(17) . . . . ?
C76 O33 Y2 O30A -30.5(16) . . . . ?
C76 O33 Y2 O35B -111.4(17) . . . . ?
C76 O33 Y2 C81A -57.2(17) . . . . ?
C76 O33 Y2 Y1 7.2(15) . . . . ?
C61 O26 Y2 F2 -3(2) . . . . ?
C61 O26 Y2 O29B -124.9(19) . . . . ?
C61 O26 Y2 O33 -58.7(19) . . . . ?
C61 O26 Y2 O31 148.9(18) . . . . ?
C61 O26 Y2 F3 18.8(18) . . . . ?
C61 O26 Y2 O28 94.6(19) . . . . ?
C61 O26 Y2 O29 -142(2) . . . . ?
C61 O26 Y2 O30A -112.6(19) . . . . ?
C61 O26 Y2 O35B 171(2) . . . . ?
C61 O26 Y2 C81A -131.0(19) . . . . ?
C61 O26 Y2 Y1 -74(2) . . . . ?
C71 O31 Y2 F2 -30.2(17) . . . . ?
C71 O31 Y2 O29B 54.6(18) . . . . ?
C71 O31 Y2 O33 30(2) . . . . ?
C71 O31 Y2 O26 163.8(16) . . . . ?
C71 O31 Y2 F3 -88.6(17) . . . . ?
C71 O31 Y2 O28 -138.8(18) . . . . ?
C71 O31 Y2 O29 93.9(18) . . . . ?
C71 O31 Y2 O30A 41.3(17) . . . . ?
C71 O31 Y2 O35B 141.9(18) . . . . ?
C71 O31 Y2 C81A 68.9(18) . . . . ?
C71 O31 Y2 Y1 3.9(16) . . . . ?
Cr1 F3 Y2 F2 -160.7(5) . . . . ?
Cr1 F3 Y2 O29B 149.0(12) . . . . ?
Cr1 F3 Y2 O33 113.3(6) . . . . ?
Cr1 F3 Y2 O26 30.7(5) . . . . ?
Cr1 F3 Y2 O31 -101.3(6) . . . . ?
Cr1 F3 Y2 O28 -52.0(5) . . . . ?
Cr1 F3 Y2 O29 73.7(14) . . . . ?
Cr1 F3 Y2 O30A 156.2(8) . . . . ?
Cr1 F3 Y2 O35B -5.0(9) . . . . ?
Cr1 F3 Y2 C81A 127.0(13) . . . . ?
Cr1 F3 Y2 Y1 -178.7(4) . . . . ?
C66 O28 Y2 F2 107.3(18) . . . . ?
C66 O28 Y2 O29B -161.7(19) . . . . ?
C66 O28 Y2 O33 11(2) . . . . ?
C66 O28 Y2 O26 -41.8(18) . . . . ?
C66 O28 Y2 O31 178.8(19) . . . . ?
C66 O28 Y2 F3 37.5(18) . . . . ?
C66 O28 Y2 O29 -115.9(19) . . . . ?
C66 O28 Y2 O30A 179.1(18) . . . . ?
C66 O28 Y2 O35B -109.1(19) . . . . ?
C66 O28 Y2 C81A -141.8(19) . . . . ?
C66 O28 Y2 Y1 131.4(17) . . . . ?
C81A O29 Y2 F2 -4(2) . . . . ?
O29B O29 Y2 F2 -2.2(15) . . . . ?
C81A O29 Y2 O29B -1(3) . . . . ?
C81A O29 Y2 O33 73(2) . . . . ?
O29B O29 Y2 O33 74.5(13) . . . . ?
C81A O29 Y2 O26 154(2) . . . . ?
O29B O29 Y2 O26 155.2(14) . . . . ?
C81A O29 Y2 O31 -72(2) . . . . ?
O29B O29 Y2 O31 -70.9(13) . . . . ?
C81A O29 Y2 F3 112(2) . . . . ?
O29B O29 Y2 F3 113.1(16) . . . . ?
C81A O29 Y2 O28 -133(2) . . . . ?
O29B O29 Y2 O28 -132.0(12) . . . . ?
C81A O29 Y2 O30A 5(2) . . . . ?
O29B O29 Y2 O30A 6.4(15) . . . . ?
C81A O29 Y2 O35B -142(3) . . . . ?
O29B O29 Y2 O35B -140.7(18) . . . . ?
O29B O29 Y2 C81A 1(3) . . . . ?
C81A O29 Y2 Y1 0(2) . . . . ?
O29B O29 Y2 Y1 1.6(13) . . . . ?
O29B O30A Y2 F2 154(5) . . . . ?
C81B O30A Y2 F2 157(4) . . . . ?
C81A O30A Y2 F2 167(2) . . . . ?
O30 O30A Y2 F2 62(6) . . . . ?
Y1 O30A Y2 F2 0.2(6) . . . . ?
C81B O30A Y2 O29B 3(4) . . . . ?
C81A O30A Y2 O29B 13(5) . . . . ?
O30 O30A Y2 O29B -92(8) . . . . ?
Y1 O30A Y2 O29B -154(5) . . . . ?
O29B O30A Y2 O33 -116(5) . . . . ?
C81B O30A Y2 O33 -113(4) . . . . ?
C81A O30A Y2 O33 -102(2) . . . . ?
O30 O30A Y2 O33 152(6) . . . . ?
Y1 O30A Y2 O33 90.4(8) . . . . ?
O29B O30A Y2 O26 -57(5) . . . . ?
C81B O30A Y2 O26 -54(4) . . . . ?
C81A O30A Y2 O26 -43(2) . . . . ?
O30 O30A Y2 O26 -149(6) . . . . ?
Y1 O30A Y2 O26 149.4(6) . . . . ?
O29B O30A Y2 O31 72(4) . . . . ?
C81B O30A Y2 O31 75(4) . . . . ?
C81A O30A Y2 O31 85.1(19) . . . . ?
O30 O30A Y2 O31 -20(6) . . . . ?
Y1 O30A Y2 O31 -82.1(8) . . . . ?
O29B O30A Y2 F3 -161(4) . . . . ?
C81B O30A Y2 F3 -158(4) . . . . ?
C81A O30A Y2 F3 -147.6(18) . . . . ?
O30 O30A Y2 F3 107(6) . . . . ?
Y1 O30A Y2 F3 45.2(11) . . . . ?
O29B O30A Y2 O28 72(5) . . . . ?
C81B O30A Y2 O28 74(4) . . . . ?
C81A O30A Y2 O28 85(2) . . . . ?
O30 O30A Y2 O28 -21(7) . . . . ?
Y1 O30A Y2 O28 -82.4(11) . . . . ?
O29B O30A Y2 O29 -18(4) . . . . ?
C81B O30A Y2 O29 -15(4) . . . . ?
C81A O30A Y2 O29 -5(2) . . . . ?
O30 O30A Y2 O29 -110(6) . . . . ?
Y1 O30A Y2 O29 -171.9(13) . . . . ?
O29B O30A Y2 O35B 6(5) . . . . ?
C81B O30A Y2 O35B 8(4) . . . . ?
C81A O30A Y2 O35B 19(2) . . . . ?
O30 O30A Y2 O35B -87(6) . . . . ?
Y1 O30A Y2 O35B -148.3(9) . . . . ?
O29B O30A Y2 C81A -13(5) . . . . ?
C81B O30A Y2 C81A -10(4) . . . . ?
O30 O30A Y2 C81A -106(7) . . . . ?
Y1 O30A Y2 C81A -167(2) . . . . ?
O29B O30A Y2 Y1 154(5) . . . . ?
C81B O30A Y2 Y1 157(5) . . . . ?
C81A O30A Y2 Y1 167(2) . . . . ?
O30 O30A Y2 Y1 62(6) . . . . ?
O29B C81A Y2 F2 1(5) . . . . ?
C81B C81A Y2 F2 -3(4) . . . . ?
O29 C81A Y2 F2 177(2) . . . . ?
O30A C81A Y2 F2 -11.8(19) . . . . ?
C82 C81A Y2 F2 138(11) . . . . ?
C81B C81A Y2 O29B -4(3) . . . . ?
O29 C81A Y2 O29B 176(7) . . . . ?
O30A C81A Y2 O29B -12(4) . . . . ?
C82 C81A Y2 O29B 137(14) . . . . ?
O29B C81A Y2 O33 82(5) . . . . ?
C81B C81A Y2 O33 78(4) . . . . ?
O29 C81A Y2 O33 -102(2) . . . . ?
O30A C81A Y2 O33 69.2(18) . . . . ?
C82 C81A Y2 O33 -141(11) . . . . ?
O29B C81A Y2 O26 157(5) . . . . ?
C81B C81A Y2 O26 153(4) . . . . ?
O29 C81A Y2 O26 -27(2) . . . . ?
O30A C81A Y2 O26 144.5(17) . . . . ?
C82 C81A Y2 O26 -66(11) . . . . ?
O29B C81A Y2 O31 -74(5) . . . . ?
C81B C81A Y2 O31 -78(4) . . . . ?
O29 C81A Y2 O31 102(2) . . . . ?
O30A C81A Y2 O31 -86.9(19) . . . . ?
C82 C81A Y2 O31 63(11) . . . . ?
O29B C81A Y2 F3 68(6) . . . . ?
C81B C81A Y2 F3 64(5) . . . . ?
O29 C81A Y2 F3 -116(2) . . . . ?
O30A C81A Y2 F3 55(3) . . . . ?
C82 C81A Y2 F3 -155(10) . . . . ?
O29B C81A Y2 O28 -113(5) . . . . ?
C81B C81A Y2 O28 -117(4) . . . . ?
O29 C81A Y2 O28 63(3) . . . . ?
O30A C81A Y2 O28 -125.8(16) . . . . ?
C82 C81A Y2 O28 24(11) . . . . ?
O29B C81A Y2 O29 -176(7) . . . . ?
C81B C81A Y2 O29 -18E1(10) . . . . ?
O30A C81A Y2 O29 171(4) . . . . ?
C82 C81A Y2 O29 -39(9) . . . . ?
O29B C81A Y2 O30A 12(4) . . . . ?
C81B C81A Y2 O30A 9(3) . . . . ?
O29 C81A Y2 O30A -171(4) . . . . ?
C82 C81A Y2 O30A 150(12) . . . . ?
O29B C81A Y2 O35B -147(5) . . . . ?
C81B C81A Y2 O35B -151(4) . . . . ?
O29 C81A Y2 O35B 29(2) . . . . ?
O30A C81A Y2 O35B -160(2) . . . . ?
C82 C81A Y2 O35B -10(10) . . . . ?
O29B C81A Y2 Y1 4(5) . . . . ?
C81B C81A Y2 Y1 0(4) . . . . ?
O29 C81A Y2 Y1 -180(3) . . . . ?
O30A C81A Y2 Y1 -8.4(16) . . . . ?
C82 C81A Y2 Y1 141(11) . . . . ?
O30A Y1 Y2 F2 -179.7(9) . . . . ?
O34 Y1 Y2 F2 -102.1(5) . . . . ?
O2 Y1 Y2 F2 48.5(6) . . . . ?
F9 Y1 Y2 F2 -30.9(4) . . . . ?
O32 Y1 Y2 F2 93.0(5) . . . . ?
O4 Y1 Y2 F2 -119.2(7) . . . . ?
O30 Y1 Y2 F2 172.2(7) . . . . ?
O29B Y1 Y2 F2 172.6(9) . . . . ?
C81B Y1 Y2 F2 173.8(9) . . . . ?
O35C Y1 Y2 F2 142.8(10) . . . . ?
O30A Y1 Y2 O29B 7.7(15) . . . . ?
F2 Y1 Y2 O29B -172.6(9) . . . . ?
O34 Y1 Y2 O29B 85.3(9) . . . . ?
O2 Y1 Y2 O29B -124.1(10) . . . . ?
F9 Y1 Y2 O29B 156.5(9) . . . . ?
O32 Y1 Y2 O29B -79.6(9) . . . . ?
O4 Y1 Y2 O29B 68.2(11) . . . . ?
O30 Y1 Y2 O29B -0.4(10) . . . . ?
C81B Y1 Y2 O29B 1.2(11) . . . . ?
O35C Y1 Y2 O29B -29.8(13) . . . . ?
O30A Y1 Y2 O33 -76.4(9) . . . . ?
F2 Y1 Y2 O33 103.2(5) . . . . ?
O34 Y1 Y2 O33 1.1(4) . . . . ?
O2 Y1 Y2 O33 151.7(6) . . . . ?
F9 Y1 Y2 O33 72.4(4) . . . . ?
O32 Y1 Y2 O33 -163.8(5) . . . . ?
O4 Y1 Y2 O33 -15.9(7) . . . . ?
O30 Y1 Y2 O33 -84.6(6) . . . . ?
O29B Y1 Y2 O33 -84.2(9) . . . . ?
C81B Y1 Y2 O33 -83.0(9) . . . . ?
O35C Y1 Y2 O33 -114.0(10) . . . . ?
O30A Y1 Y2 O26 -60.4(11) . . . . ?
F2 Y1 Y2 O26 119.3(7) . . . . ?
O34 Y1 Y2 O26 17.2(7) . . . . ?
O2 Y1 Y2 O26 167.7(7) . . . . ?
F9 Y1 Y2 O26 88.4(6) . . . . ?
O32 Y1 Y2 O26 -147.8(7) . . . . ?
O4 Y1 Y2 O26 0.1(9) . . . . ?
O30 Y1 Y2 O26 -68.5(8) . . . . ?
O29B Y1 Y2 O26 -68.1(11) . . . . ?
C81B Y1 Y2 O26 -66.9(10) . . . . ?
O35C Y1 Y2 O26 -97.9(11) . . . . ?
O30A Y1 Y2 O31 86.6(9) . . . . ?
F2 Y1 Y2 O31 -93.8(4) . . . . ?
O34 Y1 Y2 O31 164.1(4) . . . . ?
O2 Y1 Y2 O31 -45.3(5) . . . . ?
F9 Y1 Y2 O31 -124.6(3) . . . . ?
O32 Y1 Y2 O31 -0.8(4) . . . . ?
O4 Y1 Y2 O31 147.0(7) . . . . ?
O30 Y1 Y2 O31 78.4(6) . . . . ?
O29B Y1 Y2 O31 78.8(9) . . . . ?
C81B Y1 Y2 O31 80.0(8) . . . . ?
O35C Y1 Y2 O31 49.0(10) . . . . ?
O30A Y1 Y2 F3 -146.7(9) . . . . ?
F2 Y1 Y2 F3 33.0(4) . . . . ?
O34 Y1 Y2 F3 -69.1(4) . . . . ?
O2 Y1 Y2 F3 81.4(5) . . . . ?
F9 Y1 Y2 F3 2.1(3) . . . . ?
O32 Y1 Y2 F3 125.9(4) . . . . ?
O4 Y1 Y2 F3 -86.2(7) . . . . ?
O30 Y1 Y2 F3 -154.8(6) . . . . ?
O29B Y1 Y2 F3 -154.4(9) . . . . ?
C81B Y1 Y2 F3 -153.2(8) . . . . ?
O35C Y1 Y2 F3 175.8(10) . . . . ?
O30A Y1 Y2 O28 133.6(9) . . . . ?
F2 Y1 Y2 O28 -46.7(5) . . . . ?
O34 Y1 Y2 O28 -148.8(5) . . . . ?
O2 Y1 Y2 O28 1.8(6) . . . . ?
F9 Y1 Y2 O28 -77.6(4) . . . . ?
O32 Y1 Y2 O28 46.2(5) . . . . ?
O4 Y1 Y2 O28 -165.9(7) . . . . ?
O30 Y1 Y2 O28 125.5(7) . . . . ?
O29B Y1 Y2 O28 125.9(10) . . . . ?
C81B Y1 Y2 O28 127.1(9) . . . . ?
O35C Y1 Y2 O28 96.1(10) . . . . ?
O30A Y1 Y2 O29 6.3(10) . . . . ?
F2 Y1 Y2 O29 -174.0(7) . . . . ?
O34 Y1 Y2 O29 83.9(7) . . . . ?
O2 Y1 Y2 O29 -125.5(7) . . . . ?
F9 Y1 Y2 O29 155.1(6) . . . . ?
O32 Y1 Y2 O29 -81.0(7) . . . . ?
O4 Y1 Y2 O29 66.8(9) . . . . ?
O30 Y1 Y2 O29 -1.8(8) . . . . ?
O29B Y1 Y2 O29 -1.4(11) . . . . ?
C81B Y1 Y2 O29 -0.2(10) . . . . ?
O35C Y1 Y2 O29 -31.2(11) . . . . ?
F2 Y1 Y2 O30A 179.7(9) . . . . ?
O34 Y1 Y2 O30A 77.6(9) . . . . ?
O2 Y1 Y2 O30A -131.9(10) . . . . ?
F9 Y1 Y2 O30A 148.8(9) . . . . ?
O32 Y1 Y2 O30A -87.4(9) . . . . ?
O4 Y1 Y2 O30A 60.5(11) . . . . ?
O30 Y1 Y2 O30A -8.1(10) . . . . ?
O29B Y1 Y2 O30A -7.7(15) . . . . ?
C81B Y1 Y2 O30A -6.5(14) . . . . ?
O35C Y1 Y2 O30A -37.5(13) . . . . ?
O30A Y1 Y2 O35B 38.8(11) . . . . ?
F2 Y1 Y2 O35B -141.6(7) . . . . ?
O34 Y1 Y2 O35B 116.3(7) . . . . ?
O2 Y1 Y2 O35B -93.1(8) . . . . ?
F9 Y1 Y2 O35B -172.4(6) . . . . ?
O32 Y1 Y2 O35B -48.6(7) . . . . ?
O4 Y1 Y2 O35B 99.2(9) . . . . ?
O30 Y1 Y2 O35B 30.6(8) . . . . ?
O29B Y1 Y2 O35B 31.0(11) . . . . ?
C81B Y1 Y2 O35B 32.2(10) . . . . ?
O35C Y1 Y2 O35B 1.2(11) . . . . ?
O30A Y1 Y2 C81A 6.4(12) . . . . ?
F2 Y1 Y2 C81A -173.9(9) . . . . ?
O34 Y1 Y2 C81A 84.0(9) . . . . ?
O2 Y1 Y2 C81A -125.4(10) . . . . ?
F9 Y1 Y2 C81A 155.2(9) . . . . ?
O32 Y1 Y2 C81A -80.9(9) . . . . ?
O4 Y1 Y2 C81A 66.9(11) . . . . ?
O30 Y1 Y2 C81A -1.7(10) . . . . ?
O29B Y1 Y2 C81A -1.3(15) . . . . ?
C81B Y1 Y2 C81A -0.1(13) . . . . ?
O35C Y1 Y2 C81A -31.1(13) . . . . ?
C93 O36 C92 C91 -167(6) . . . . ?
C92 O36 C93 C94 -179(5) . . . . ?
